data_7017212
loop_
_publ_author_name
'Yoshinari, Nobuto'
'Konno, Takumi'

_publ_section_title
;
 Self-assembly of d-penicillaminato M(6)M'(8) (M = Ni(ii), Pd(ii), Pt(ii);
 M' = Cu(i), Ag(i)) clusters and their organization into extended
 La(iii)M(6)M'(8) supramolecular structures.
;
_journal_issue 45
_journal_name_full 'Dalton transactions (Cambridge, England : 2003)'
_journal_page_first 12191
_journal_page_last 12200
_journal_paper_doi 10.1039/c1dt10778j
_journal_volume 40
_journal_year 2011
_chemical_absolute_configuration rm
_chemical_formula_sum 'C60 H171 Cl3 Cu8 La2 N12 O55 Pd6 S12'
_chemical_formula_weight 3856.70
_chemical_name_systematic
;
?
;
_space_group_IT_number 4
_symmetry_cell_setting monoclinic
_symmetry_Int_Tables_number 4
_symmetry_space_group_name_Hall 'P 2yb'
_symmetry_space_group_name_H-M 'P 1 21 1'
_atom_sites_solution_hydrogens geom
_atom_sites_solution_primary direct
_atom_sites_solution_secondary difmap
_audit_creation_method SHELXL-97
_cell_angle_alpha 90.00
_cell_angle_beta 105.245(7)
_cell_angle_gamma 90.00
_cell_formula_units_Z 2
_cell_length_a 15.319(3)
_cell_length_b 20.976(4)
_cell_length_c 23.667(5)
_cell_measurement_reflns_used 31105
_cell_measurement_temperature 200(2)
_cell_measurement_theta_max 27.5
_cell_measurement_theta_min 3.0
_cell_volume 7337(3)
_computing_cell_refinement PROCESS-AUTO
_computing_data_collection PROCESS-AUTO
_computing_data_reduction CrystalStructure
_computing_molecular_graphics 'Yadokari-XG 2009 (Wakita Nemoto et al., 2009)'
_computing_publication_material 'Yadokari-XG 2009 (Wakita,Nemoto et al., 2009)'
_computing_structure_refinement 'SHELXL-97 (Sheldrick, 1997)'
_computing_structure_solution SIR92
_diffrn_ambient_temperature 200(2)
_diffrn_detector_area_resol_mean 10.00
_diffrn_measured_fraction_theta_full 0.969
_diffrn_measured_fraction_theta_max 0.969
_diffrn_measurement_device_type 'Rigaku RAXIS-RAPID'
_diffrn_measurement_method \w
_diffrn_radiation_type MoK\a
_diffrn_radiation_wavelength 0.71075
_diffrn_reflns_av_R_equivalents 0.0747
_diffrn_reflns_av_sigmaI/netI 0.1126
_diffrn_reflns_limit_h_max 19
_diffrn_reflns_limit_h_min -19
_diffrn_reflns_limit_k_max 27
_diffrn_reflns_limit_k_min -27
_diffrn_reflns_limit_l_max 30
_diffrn_reflns_limit_l_min -30
_diffrn_reflns_number 58926
_diffrn_reflns_theta_full 27.41
_diffrn_reflns_theta_max 27.41
_diffrn_reflns_theta_min 3.02
_exptl_absorpt_coefficient_mu 2.716
_exptl_absorpt_correction_T_max 0.764
_exptl_absorpt_correction_T_min 0.282
_exptl_absorpt_correction_type multi-scan
_exptl_absorpt_process_details
;
Higashi, T. (1995). Program for Absorption Correction.
Rigaku Corporation, Tokyo, Japan.
;
_exptl_crystal_colour dark-brown
_exptl_crystal_density_diffrn 1.746
_exptl_crystal_density_method 'not measured'
_exptl_crystal_description platelet
_exptl_crystal_F_000 3840
_exptl_crystal_size_max 0.08
_exptl_crystal_size_mid 0.06
_exptl_crystal_size_min 0.02
_refine_diff_density_max 4.065
_refine_diff_density_min -4.537
_refine_diff_density_rms 0.261
_refine_ls_abs_structure_details 'Flack H D (1983), Acta Cryst. A39, 876-881'
_refine_ls_abs_structure_Flack 0.00(2)
_refine_ls_extinction_method none
_refine_ls_goodness_of_fit_ref 1.038
_refine_ls_hydrogen_treatment constr
_refine_ls_matrix_type full
_refine_ls_number_parameters 1342
_refine_ls_number_reflns 30709
_refine_ls_number_restraints 34
_refine_ls_restrained_S_all 1.038
_refine_ls_R_factor_all 0.1207
_refine_ls_R_factor_gt 0.0894
_refine_ls_shift/su_max 0.006
_refine_ls_shift/su_mean 0.001
_refine_ls_structure_factor_coef Fsqd
_refine_ls_weighting_details 'calc w=1/[\s^2^(Fo^2^)+(0.1702P)^2^+10.1727P] where P=(Fo^2^+2Fc^2^)/3'
_refine_ls_weighting_scheme calc
_refine_ls_wR_factor_gt 0.2380
_refine_ls_wR_factor_ref 0.2701
_reflns_number_gt 21782
_reflns_number_total 30709
_reflns_threshold_expression >2sigma(I)
_cod_data_source_file c1dt10778j.txt
_cod_data_source_block La2[6]Cl.HCl
_cod_original_cell_volume 7337(2)
_cod_database_code 7017212

loop_
_symmetry_equiv_pos_as_xyz
'x, y, z'
'-x, y+1/2, -z'

loop_
_atom_site_label
_atom_site_type_symbol
_atom_site_fract_x
_atom_site_fract_y
_atom_site_fract_z
_atom_site_U_iso_or_equiv
_atom_site_adp_type
_atom_site_occupancy
_atom_site_symmetry_multiplicity
_atom_site_calc_flag
_atom_site_refinement_flags
_atom_site_disorder_assembly
_atom_site_disorder_group
La1 La 0.00322(3) 0.21267(3) 0.96999(2) 0.09643(18) Uani 1 1 d . . .
La2 La 0.29078(3) 0.043512(15) 0.744708(16) 0.06681(11) Uani 1 1 d . . .
Pd1 Pd 0.115346(19) 0.401538(14) 0.801766(14) 0.02873(8) Uani 1 1 d . . .
Pd2 Pd 0.541724(18) 0.360838(13) 0.815029(13) 0.02385(7) Uani 1 1 d . . .
Pd3 Pd 0.41268(2) 0.574853(16) 0.996144(13) 0.02990(8) Uani 1 1 d . . .
Pd4 Pd 0.151435(19) 0.718702(14) 0.759591(15) 0.02909(8) Uani 1 1 d . . .
Pd5 Pd 0.27974(2) 0.50645(2) 0.588158(14) 0.04196(10) Uani 1 1 d . . .
Pd6 Pd 0.59142(2) 0.678106(15) 0.778650(18) 0.04049(10) Uani 1 1 d . . .
Cu1 Cu 0.21280(3) 0.56942(2) 0.85679(2) 0.03025(13) Uani 1 1 d . . .
Cu2 Cu 0.17681(3) 0.54059(2) 0.71475(2) 0.03117(13) Uani 1 1 d . . .
Cu3 Cu 0.29705(4) 0.38287(3) 0.71599(2) 0.03571(15) Uani 1 1 d . . .
Cu4 Cu 0.36407(3) 0.44612(2) 0.87261(2) 0.02834(13) Uani 1 1 d . . .
Cu5 Cu 0.38808(3) 0.65750(3) 0.84509(2) 0.03380(14) Uani 1 1 d . . .
Cu6 Cu 0.34415(4) 0.64613(3) 0.69945(3) 0.0539(2) Uani 1 1 d . . .
Cu7 Cu 0.47178(3) 0.51517(2) 0.72789(2) 0.03169(14) Uani 1 1 d . . .
Cu8 Cu 0.53222(3) 0.53830(2) 0.87237(2) 0.03095(13) Uani 1 1 d . . .
Cl1 Cl 0.35192(6) 0.54284(5) 0.79200(4) 0.0255(2) Uani 1 1 d . . .
Cl2 Cl 0.26543(9) 0.28064(6) 0.66901(6) 0.0512(4) Uani 1 1 d . . .
S1 S 0.21295(6) 0.46242(5) 0.87023(4) 0.0255(2) Uani 1 1 d . . .
S2 S 0.16252(7) 0.43258(5) 0.72148(4) 0.0290(3) Uani 1 1 d . . .
S3 S 0.39104(6) 0.36918(4) 0.81099(4) 0.0234(2) Uani 1 1 d . . .
S4 S 0.56765(6) 0.46735(4) 0.80837(4) 0.0233(2) Uani 1 1 d . . .
S5 S 0.46939(6) 0.50153(5) 0.94338(4) 0.0250(2) Uani 1 1 d . . .
S6 S 0.32273(6) 0.62723(5) 0.91781(4) 0.0288(3) Uani 1 1 d . . .
S7 S 0.12833(6) 0.61262(4) 0.77264(4) 0.0249(2) Uani 1 1 d . . .
S8 S 0.30284(6) 0.71086(5) 0.76463(5) 0.0312(3) Uani 1 1 d . . .
S9 S 0.37205(7) 0.45033(5) 0.66389(4) 0.0315(3) Uani 1 1 d . . .
S10 S 0.23539(7) 0.58322(5) 0.64285(4) 0.0321(3) Uani 1 1 d . . .
S11 S 0.54163(6) 0.64528(5) 0.85657(5) 0.0291(3) Uani 1 1 d . . .
S12 S 0.48988(7) 0.62175(5) 0.70877(5) 0.0338(3) Uani 1 1 d . . .
O1 O 0.0434(3) 0.3275(3) 0.9661(2) 0.0989(15) Uani 1 1 d U . .
O2 O 0.0437(2) 0.4189(2) 1.01092(16) 0.0718(13) Uani 1 1 d . . .
O3 O -0.1066(3) 0.2981(2) 0.6562(2) 0.0928(16) Uani 1 1 d . . .
O4 O -0.0146(3) 0.2726(2) 0.5982(2) 0.0988(15) Uani 1 1 d . . .
O5 O 0.4786(2) 0.15219(14) 0.86859(15) 0.0471(10) Uani 1 1 d . . .
O6 O 0.3572(3) 0.14070(15) 0.79461(19) 0.0619(13) Uani 1 1 d . . .
O7 O 0.8526(2) 0.3559(2) 0.81439(17) 0.0657(12) Uani 1 1 d . . .
O8 O 0.8878(2) 0.4376(2) 0.8756(2) 0.0733(16) Uani 1 1 d . . .
O9 O 0.6388(2) 0.49774(17) 1.15553(14) 0.0482(10) Uani 1 1 d . . .
O10 O 0.7317(3) 0.4810(4) 1.10176(17) 0.107(2) Uani 1 1 d . . .
O11 O 0.3060(2) 0.74634(18) 1.08993(15) 0.0547(11) Uani 1 1 d . . .
O12 O 0.1649(2) 0.7394(2) 1.03936(18) 0.0682(13) Uani 1 1 d . . .
O13 O -0.16313(19) 0.71436(19) 0.75771(18) 0.0587(12) Uani 1 1 d . . .
O14 O -0.1339(2) 0.6620(2) 0.8387(2) 0.0701(14) Uani 1 1 d . . .
O15 O 0.2151(3) 0.93643(17) 0.7548(2) 0.0725(15) Uani 1 1 d . . .
O16 O 0.3149(3) 0.92785(19) 0.7038(2) 0.0818(14) Uani 1 1 d . . .
O17 O 0.3990(4) 0.3591(3) 0.47988(19) 0.122(2) Uani 1 1 d . . .
O18 O 0.4071(4) 0.2806(2) 0.53607(19) 0.1075(17) Uani 1 1 d . . .
O19 O 0.0747(4) 0.6253(3) 0.4399(2) 0.100(2) Uani 1 1 d . . .
O20 O 0.1332(3) 0.7191(3) 0.4751(2) 0.0920(18) Uani 1 1 d . . .
O21 O 0.8076(3) 0.7836(2) 0.9263(2) 0.1000(18) Uani 1 1 d DU . .
O22 O 0.8227(4) 0.7068(2) 0.9873(2) 0.112(2) Uani 1 1 d DU . .
O23A O 0.6866(5) 0.7543(4) 0.6224(3) 0.061(2) Uiso 0.50 1 d P A 1
O24A O 0.5372(6) 0.7815(4) 0.5783(4) 0.067(2) Uiso 0.50 1 d P A 1
H110 H 0.5579 0.8029 0.5548 0.101 Uiso 0.50 1 calc PR A 1
O23B O 0.6857(4) 0.7270(3) 0.6039(3) 0.0459(16) Uiso 0.50 1 d P B 2
O24B O 0.5452(5) 0.7227(4) 0.5431(3) 0.0548(18) Uiso 0.50 1 d P B 2
H111 H 0.5716 0.7270 0.5165 0.082 Uiso 0.50 1 calc PR B 2
N1 N 0.0629(2) 0.37534(16) 0.87005(17) 0.0351(10) Uani 1 1 d . . .
H1 H 0.0010 0.3730 0.8562 0.042 Uiso 1 1 calc R . .
H2 H 0.0835 0.3351 0.8820 0.042 Uiso 1 1 calc R . .
N2 N 0.0279(2) 0.3398(2) 0.7423(2) 0.0486(13) Uani 1 1 d . . .
H3 H 0.0294 0.3004 0.7597 0.058 Uiso 1 1 calc R . .
H4 H -0.0301 0.3551 0.7356 0.058 Uiso 1 1 calc R . .
N3 N 0.5216(2) 0.26259(15) 0.81606(15) 0.0315(10) Uani 1 1 d . . .
H5 H 0.5445 0.2444 0.7876 0.038 Uiso 1 1 calc R . .
H6 H 0.5545 0.2470 0.8516 0.038 Uiso 1 1 calc R . .
N4 N 0.6795(2) 0.35038(16) 0.82452(15) 0.0318(9) Uani 1 1 d . . .
H7 H 0.7004 0.3171 0.8497 0.038 Uiso 1 1 calc R . .
H8 H 0.6885 0.3398 0.7888 0.038 Uiso 1 1 calc R . .
N5 N 0.5084(2) 0.53819(17) 1.06866(13) 0.0317(9) Uani 1 1 d . . .
H9 H 0.5277 0.5700 1.0958 0.038 Uiso 1 1 calc R . .
H10 H 0.4823 0.5067 1.0858 0.038 Uiso 1 1 calc R . .
N6 N 0.3548(2) 0.63556(18) 1.04725(16) 0.0372(10) Uani 1 1 d . . .
H11 H 0.3410 0.6119 1.0765 0.045 Uiso 1 1 calc R . .
H12 H 0.3969 0.6656 1.0648 0.045 Uiso 1 1 calc R . .
N7 N 0.0177(2) 0.73136(15) 0.76362(18) 0.0365(11) Uani 1 1 d . . .
H13 H 0.0132 0.7685 0.7834 0.044 Uiso 1 1 calc R . .
H14 H -0.0197 0.7348 0.7263 0.044 Uiso 1 1 calc R . .
N8 N 0.1684(2) 0.81375(16) 0.74343(18) 0.0367(11) Uani 1 1 d . . .
H15 H 0.1164 0.8281 0.7174 0.044 Uiso 1 1 calc R . .
H16 H 0.1747 0.8358 0.7778 0.044 Uiso 1 1 calc R . .
N9 N 0.3118(3) 0.4356(3) 0.53489(17) 0.0652(15) Uani 1 1 d . . .
H17 H 0.2596 0.4232 0.5079 0.078 Uiso 1 1 calc R . .
H18 H 0.3499 0.4527 0.5146 0.078 Uiso 1 1 calc R . .
N10 N 0.2103(3) 0.5592(3) 0.5187(2) 0.0742(18) Uani 1 1 d . . .
H19 H 0.2439 0.5610 0.4918 0.089 Uiso 1 1 calc R . .
H20 H 0.1574 0.5381 0.5014 0.089 Uiso 1 1 calc R . .
N11 N 0.6975(3) 0.7210(2) 0.8384(2) 0.0548(12) Uani 1 1 d U . .
H21 H 0.7496 0.7157 0.8266 0.066 Uiso 1 1 calc R . .
H22 H 0.6865 0.7640 0.8395 0.066 Uiso 1 1 calc R . .
N12 N 0.6302(3) 0.7190(2) 0.7093(2) 0.0699(14) Uani 1 1 d . . .
H23 H 0.6420 0.7615 0.7171 0.084 Uiso 1 1 calc R . .
H24 H 0.6830 0.7001 0.7063 0.084 Uiso 1 1 calc R . .
C1 C 0.1845(3) 0.4335(2) 0.93911(18) 0.0372(12) Uani 1 1 d . . .
C2 C 0.0836(3) 0.4157(2) 0.9193(2) 0.0400(12) Uani 1 1 d . . .
H25 H 0.0478 0.4558 0.9089 0.048 Uiso 1 1 calc R . .
C3 C 0.0571(3) 0.3842(3) 0.9718(3) 0.0727(18) Uani 1 1 d . . .
C4 C 0.2432(3) 0.3805(3) 0.9659(2) 0.0534(16) Uani 1 1 d . . .
H26 H 0.2178 0.3596 0.9951 0.080 Uiso 1 1 calc R . .
H27 H 0.3037 0.3968 0.9850 0.080 Uiso 1 1 calc R . .
H28 H 0.2472 0.3497 0.9356 0.080 Uiso 1 1 calc R . .
C5 C 0.2012(3) 0.4922(3) 0.9818(2) 0.0580(18) Uani 1 1 d . . .
H29 H 0.1864 0.5316 0.9591 0.087 Uiso 1 1 calc R . .
H30 H 0.2649 0.4931 1.0041 0.087 Uiso 1 1 calc R . .
H31 H 0.1629 0.4885 1.0089 0.087 Uiso 1 1 calc R . .
C6 C 0.0638(4) 0.3981(2) 0.6638(2) 0.0603(17) Uani 1 1 d . . .
C7 C 0.0483(3) 0.3314(2) 0.6861(2) 0.0390(13) Uani 1 1 d . . .
H32 H 0.1036 0.3045 0.6907 0.047 Uiso 1 1 calc R . .
C8 C -0.0327(4) 0.3007(3) 0.6423(3) 0.0619(18) Uani 1 1 d . . .
C9 C -0.0211(3) 0.4441(2) 0.6576(2) 0.0416(14) Uani 1 1 d . . .
H33 H -0.0615 0.4403 0.6181 0.062 Uiso 1 1 calc R . .
H34 H -0.0001 0.4883 0.6645 0.062 Uiso 1 1 calc R . .
H35 H -0.0537 0.4321 0.6865 0.062 Uiso 1 1 calc R . .
C10 C 0.0932(3) 0.3995(3) 0.6054(2) 0.0531(15) Uani 1 1 d . . .
H36 H 0.0687 0.3621 0.5818 0.080 Uiso 1 1 calc R . .
H37 H 0.1593 0.3991 0.6143 0.080 Uiso 1 1 calc R . .
H38 H 0.0698 0.4383 0.5836 0.080 Uiso 1 1 calc R . .
C11 C 0.3771(3) 0.28559(19) 0.83844(17) 0.0283(11) Uani 1 1 d . . .
C12 C 0.4277(2) 0.24203(19) 0.80661(19) 0.0295(11) Uani 1 1 d . . .
H39 H 0.3979 0.2455 0.7637 0.035 Uiso 1 1 calc R . .
C13 C 0.4202(3) 0.1736(2) 0.8242(2) 0.0427(14) Uani 1 1 d . . .
C14 C 0.4198(3) 0.2864(2) 0.90474(17) 0.0317(11) Uani 1 1 d . . .
H40 H 0.4038 0.3262 0.9213 0.048 Uiso 1 1 calc R . .
H41 H 0.4857 0.2834 0.9125 0.048 Uiso 1 1 calc R . .
H42 H 0.3972 0.2501 0.9228 0.048 Uiso 1 1 calc R . .
C15 C 0.2769(3) 0.2738(2) 0.8251(3) 0.0546(18) Uani 1 1 d . . .
H43 H 0.2654 0.2278 0.8235 0.082 Uiso 1 1 calc R . .
H44 H 0.2467 0.2931 0.7873 0.082 Uiso 1 1 calc R . .
H45 H 0.2533 0.2928 0.8559 0.082 Uiso 1 1 calc R . .
C16 C 0.6899(3) 0.46767(18) 0.80651(18) 0.0295(11) Uani 1 1 d . . .
C17 C 0.7335(3) 0.4083(2) 0.8470(2) 0.0401(14) Uani 1 1 d . . .
H46 H 0.7297 0.4166 0.8879 0.048 Uiso 1 1 calc R . .
C18 C 0.8350(3) 0.4003(2) 0.8478(2) 0.0496(14) Uani 1 1 d . . .
C19 C 0.6957(3) 0.4590(2) 0.7443(2) 0.0463(14) Uani 1 1 d . . .
H47 H 0.7589 0.4628 0.7429 0.069 Uiso 1 1 calc R . .
H48 H 0.6594 0.4920 0.7194 0.069 Uiso 1 1 calc R . .
H49 H 0.6725 0.4168 0.7301 0.069 Uiso 1 1 calc R . .
C20 C 0.7351(2) 0.5304(2) 0.8360(3) 0.0474(16) Uani 1 1 d . . .
H50 H 0.7994 0.5304 0.8369 0.071 Uiso 1 1 calc R . .
H51 H 0.7288 0.5330 0.8761 0.071 Uiso 1 1 calc R . .
H52 H 0.7053 0.5673 0.8135 0.071 Uiso 1 1 calc R . .
C21 C 0.5514(3) 0.4587(2) 1.00524(19) 0.0370(13) Uani 1 1 d . . .
C22 C 0.5855(3) 0.5122(2) 1.05155(17) 0.0336(11) Uani 1 1 d . . .
H53 H 0.6108 0.5471 1.0318 0.040 Uiso 1 1 calc R . .
C23 C 0.6605(3) 0.4922(3) 1.1069(2) 0.0489(16) Uani 1 1 d . . .
C24 C 0.6279(3) 0.4332(3) 0.9801(2) 0.0467(14) Uani 1 1 d . . .
H54 H 0.6706 0.4084 1.0101 0.070 Uiso 1 1 calc R . .
H55 H 0.6597 0.4691 0.9679 0.070 Uiso 1 1 calc R . .
H56 H 0.6020 0.4060 0.9461 0.070 Uiso 1 1 calc R . .
C25 C 0.5107(3) 0.4074(2) 1.02860(18) 0.0368(13) Uani 1 1 d . . .
H57 H 0.5522 0.3925 1.0651 0.055 Uiso 1 1 calc R . .
H58 H 0.4975 0.3723 1.0003 0.055 Uiso 1 1 calc R . .
H59 H 0.4543 0.4221 1.0365 0.055 Uiso 1 1 calc R . .
C26 C 0.2856(3) 0.6959(2) 0.95706(19) 0.0330(11) Uani 1 1 d . . .
C27 C 0.2725(3) 0.6684(2) 1.0140(2) 0.0400(14) Uani 1 1 d . . .
H60 H 0.2222 0.6366 1.0038 0.048 Uiso 1 1 calc R . .
C28 C 0.2449(3) 0.7223(2) 1.0519(2) 0.0475(14) Uani 1 1 d . . .
C29 C 0.3628(3) 0.7442(2) 0.9709(2) 0.0459(13) Uani 1 1 d . . .
H61 H 0.3459 0.7806 0.9917 0.069 Uiso 1 1 calc R . .
H62 H 0.3746 0.7590 0.9343 0.069 Uiso 1 1 calc R . .
H63 H 0.4174 0.7241 0.9954 0.069 Uiso 1 1 calc R . .
C30 C 0.1936(3) 0.7216(3) 0.9194(2) 0.0446(14) Uani 1 1 d . . .
H64 H 0.1632 0.6883 0.8922 0.067 Uiso 1 1 calc R . .
H65 H 0.2041 0.7589 0.8971 0.067 Uiso 1 1 calc R . .
H66 H 0.1554 0.7337 0.9450 0.067 Uiso 1 1 calc R . .
C31 C 0.0033(3) 0.6133(2) 0.76851(19) 0.0328(12) Uani 1 1 d . . .
C32 C -0.0117(2) 0.67632(18) 0.79424(19) 0.0301(11) Uani 1 1 d . . .
H67 H 0.0257 0.6769 0.8358 0.036 Uiso 1 1 calc R . .
C33 C -0.1114(2) 0.6855(2) 0.7950(2) 0.0405(13) Uani 1 1 d . . .
C34 C -0.0505(3) 0.6088(2) 0.70357(19) 0.0369(13) Uani 1 1 d . . .
H68 H -0.1152 0.6047 0.7010 0.055 Uiso 1 1 calc R . .
H69 H -0.0303 0.5714 0.6856 0.055 Uiso 1 1 calc R . .
H70 H -0.0403 0.6474 0.6829 0.055 Uiso 1 1 calc R . .
C35 C -0.0158(3) 0.5575(2) 0.8035(2) 0.0435(13) Uani 1 1 d . . .
H71 H 0.0069 0.5669 0.8454 0.065 Uiso 1 1 calc R . .
H72 H 0.0145 0.5194 0.7939 0.065 Uiso 1 1 calc R . .
H73 H -0.0812 0.5500 0.7941 0.065 Uiso 1 1 calc R . .
C36 C 0.3330(2) 0.79732(19) 0.7650(2) 0.0406(14) Uani 1 1 d . . .
C37 C 0.2457(3) 0.8298(2) 0.7199(3) 0.0536(16) Uani 1 1 d . . .
H74 H 0.2370 0.8140 0.6789 0.064 Uiso 1 1 calc R . .
C38 C 0.2588(4) 0.9034(2) 0.7242(2) 0.0544(16) Uani 1 1 d . . .
C39 C 0.3507(3) 0.8248(3) 0.8195(3) 0.067(2) Uani 1 1 d . . .
H75 H 0.4056 0.8060 0.8449 0.101 Uiso 1 1 calc R . .
H76 H 0.2996 0.8173 0.8363 0.101 Uiso 1 1 calc R . .
H77 H 0.3594 0.8708 0.8161 0.101 Uiso 1 1 calc R . .
C40 C 0.4150(3) 0.8005(3) 0.7379(3) 0.0726(19) Uani 1 1 d . . .
H78 H 0.4483 0.8403 0.7498 0.109 Uiso 1 1 calc R . .
H79 H 0.3933 0.7991 0.6951 0.109 Uiso 1 1 calc R . .
H80 H 0.4552 0.7642 0.7517 0.109 Uiso 1 1 calc R . .
C41 C 0.4315(3) 0.4013(3) 0.61972(18) 0.0444(13) Uani 1 1 d . . .
C42 C 0.3548(4) 0.3795(4) 0.5666(2) 0.072(2) Uani 1 1 d . . .
H81 H 0.3088 0.3552 0.5810 0.086 Uiso 1 1 calc R . .
C43 C 0.3883(4) 0.3380(3) 0.5241(2) 0.0625(18) Uani 1 1 d . . .
C44 C 0.4799(3) 0.3453(2) 0.6568(2) 0.0434(14) Uani 1 1 d . . .
H82 H 0.5066 0.3175 0.6325 0.065 Uiso 1 1 calc R . .
H83 H 0.4362 0.3209 0.6718 0.065 Uiso 1 1 calc R . .
H84 H 0.5277 0.3616 0.6896 0.065 Uiso 1 1 calc R . .
C45 C 0.4971(3) 0.4386(3) 0.5988(2) 0.0633(18) Uani 1 1 d . . .
H85 H 0.5307 0.4665 0.6303 0.095 Uiso 1 1 calc R . .
H86 H 0.4654 0.4646 0.5653 0.095 Uiso 1 1 calc R . .
H87 H 0.5393 0.4098 0.5868 0.095 Uiso 1 1 calc R . .
C46 C 0.1547(3) 0.6262(3) 0.5849(2) 0.0455(15) Uani 1 1 d . . .
C47 C 0.1880(3) 0.6233(3) 0.53130(19) 0.0459(14) Uani 1 1 d . . .
H88 H 0.2461 0.6477 0.5405 0.055 Uiso 1 1 calc R . .
C48 C 0.1257(5) 0.6561(4) 0.4785(2) 0.093(2) Uani 1 1 d . . .
C49 C 0.0617(3) 0.5908(4) 0.5732(2) 0.069(2) Uani 1 1 d . . .
H89 H 0.0177 0.6117 0.5408 0.103 Uiso 1 1 calc R . .
H90 H 0.0398 0.5922 0.6085 0.103 Uiso 1 1 calc R . .
H91 H 0.0693 0.5463 0.5628 0.103 Uiso 1 1 calc R . .
C50 C 0.1424(5) 0.6947(3) 0.6041(3) 0.089(2) Uani 1 1 d . . .
H92 H 0.1842 0.7230 0.5911 0.133 Uiso 1 1 calc R . .
H93 H 0.1552 0.6964 0.6469 0.133 Uiso 1 1 calc R . .
H94 H 0.0801 0.7085 0.5866 0.133 Uiso 1 1 calc R . .
C51 C 0.6199(3) 0.6926(2) 0.9162(2) 0.0362(13) Uani 1 1 d . . .
C52 C 0.7117(3) 0.6927(3) 0.9009(3) 0.0599(17) Uani 1 1 d . . .
H95 H 0.7321 0.6475 0.9001 0.072 Uiso 1 1 calc R . .
C53 C 0.7857(4) 0.7291(2) 0.9392(3) 0.102(3) Uani 1 1 d DU . .
C54 C 0.5859(3) 0.7581(2) 0.9200(3) 0.0497(16) Uani 1 1 d . . .
H96 H 0.5351 0.7569 0.9380 0.075 Uiso 1 1 calc R . .
H97 H 0.5656 0.7764 0.8806 0.075 Uiso 1 1 calc R . .
H98 H 0.6345 0.7845 0.9440 0.075 Uiso 1 1 calc R . .
C55 C 0.6346(5) 0.6581(3) 0.9736(3) 0.076(2) Uani 1 1 d . . .
H99 H 0.6939 0.6696 0.9991 0.113 Uiso 1 1 calc R . .
H100 H 0.6323 0.6120 0.9666 0.113 Uiso 1 1 calc R . .
H101 H 0.5872 0.6702 0.9924 0.113 Uiso 1 1 calc R . .
C56 C 0.5342(3) 0.6413(3) 0.6438(3) 0.0657(16) Uani 1 1 d . . .
C57 C 0.5594(3) 0.7126(4) 0.6507(3) 0.081(2) Uani 1 1 d . . .
H102 H 0.5045 0.7373 0.6527 0.097 Uiso 0.50 1 calc PR C 1
H103 H 0.5053 0.7400 0.6489 0.097 Uiso 0.50 1 calc PR C 2
C58A C 0.6007(9) 0.7439(7) 0.6090(6) 0.068(3) Uiso 0.50 1 d P A 1
C58B C 0.5976(9) 0.7198(7) 0.5874(6) 0.070(3) Uiso 0.50 1 d P B 2
C59 C 0.4598(5) 0.6218(4) 0.5865(3) 0.101(3) Uani 1 1 d . . .
H104 H 0.4009 0.6384 0.5884 0.151 Uiso 1 1 calc R A .
H105 H 0.4568 0.5752 0.5834 0.151 Uiso 1 1 calc R . .
H106 H 0.4756 0.6396 0.5522 0.151 Uiso 1 1 calc R . .
C60 C 0.6116(4) 0.5943(4) 0.6421(3) 0.089(2) Uani 1 1 d . . .
H107 H 0.6055 0.5807 0.6017 0.134 Uiso 1 1 calc R A .
H108 H 0.6083 0.5570 0.6664 0.134 Uiso 1 1 calc R . .
H109 H 0.6701 0.6156 0.6572 0.134 Uiso 1 1 calc R . .
O25 O 0.0979(5) 0.2139(6) 0.8977(3) 0.232(4) Uani 1 1 d . . .
O26 O -0.0980(4) 0.2371(2) 0.8566(2) 0.0925(19) Uani 1 1 d . . .
O27 O -0.0709(11) 0.1095(6) 0.9242(5) 0.263(7) Uani 1 1 d . . .
O28 O 0.0175(5) 0.1296(3) 1.0597(3) 0.164(3) Uani 1 1 d . . .
O29 O -0.0028(5) 0.2730(4) 1.0689(4) 0.186(4) Uani 1 1 d . . .
O30 O 0.1737(3) 0.0644(3) 0.8039(3) 0.097(2) Uani 1 1 d . . .
O31 O 0.4597(4) 0.0204(3) 0.7562(2) 0.098(2) Uani 1 1 d . . .
O32 O 0.1848(4) 0.1429(2) 0.7030(3) 0.116(2) Uani 1 1 d . . .
O33 O 0.3395(5) 0.0722(6) 0.6567(3) 0.185(4) Uani 1 1 d . . .
O34 O 0.3297(5) 0.7511(4) 0.6039(3) 0.124(2) Uiso 1 1 d . . .
Cl3 Cl 0.0567(3) 0.1929(2) 0.7733(2) 0.211(2) Uani 1 1 d . . .
O35 O 0.5924(4) 0.9739(3) 0.8564(2) 0.0928(15) Uiso 1 1 d . . .
O36 O 0.7410(4) 0.0650(3) 0.8688(3) 0.0993(17) Uiso 1 1 d . . .
O37 O 0.9232(4) 0.5165(3) 0.9712(3) 0.0981(16) Uiso 1 1 d . . .
O38 O 0.7231(4) 0.2924(3) 0.7138(3) 0.1062(18) Uiso 1 1 d . . .
O39 O 0.7109(4) 0.3312(3) 0.6003(3) 0.1087(19) Uiso 1 1 d . . .
O40 O 0.1589(4) 0.8758(3) 0.8710(3) 0.117(2) Uiso 1 1 d . . .
O41 O 0.1607(7) 0.0239(6) 0.6619(5) 0.197(4) Uiso 1 1 d . . .
O42 O 0.8454(10) 0.9181(8) 0.8753(6) 0.270(6) Uiso 1 1 d . . .
O43 O 0.1272(7) 0.8663(5) 0.9810(4) 0.181(4) Uiso 1 1 d . . .
O44A O 0.6779(5) 0.8629(4) 0.8225(3) 0.0547(18) Uiso 0.50 1 d P D 1
O44B O 0.6433(8) 0.8599(6) 0.7667(5) 0.106(4) Uiso 0.50 1 d P E 2
O45 O 0.5952(6) 0.2057(6) 0.7294(4) 0.190(4) Uiso 1 1 d . . .
O46 O 0.1859(5) 0.0529(4) 0.9712(4) 0.145(3) Uiso 1 1 d . . .
O47 O 0.3811(5) 0.5226(4) 0.4481(4) 0.155(3) Uiso 1 1 d . . .
O48 O 0.3140(6) 0.6379(5) 0.4349(4) 0.174(3) Uiso 1 1 d . . .
O49 O 0.3771(7) 0.7451(6) 0.4763(5) 0.194(4) Uiso 1 1 d . . .
O50A O 0.6152(7) 0.8607(5) 0.7068(4) 0.085(3) Uiso 0.50 1 d P F 1
O51 O 0.1486(5) 0.2357(3) 0.5466(4) 0.173(3) Uiso 1 1 d D . .
O52 O 0.0708(6) 0.4672(5) 0.4568(4) 0.174(3) Uiso 1 1 d . . .
O53 O 0.4159(8) 0.1822(6) 0.6323(5) 0.215(5) Uiso 1 1 d . . .
O54 O 0.1079(8) 0.1247(3) 0.5748(6) 0.298(8) Uiso 1 1 d D . .
O55 O 0.8913(7) 0.7449(6) 0.6273(5) 0.212(5) Uiso 1 1 d . . .
O56 O 0.1680(8) 0.0449(7) 0.4390(6) 0.112(4) Uiso 0.50 1 d P . .

loop_
_atom_site_aniso_label
_atom_site_aniso_U_11
_atom_site_aniso_U_22
_atom_site_aniso_U_33
_atom_site_aniso_U_23
_atom_site_aniso_U_13
_atom_site_aniso_U_12
La1 0.0784(2) 0.1069(4) 0.1024(3) 0.0206(3) 0.0210(2) 0.0045(3)
La2 0.0889(2) 0.02943(13) 0.05919(18) 0.00728(14) -0.02116(17) -0.01118(16)
Pd1 0.02241(12) 0.02019(13) 0.04078(15) -0.00090(12) 0.00334(11) -0.00254(12)
Pd2 0.02343(11) 0.01660(12) 0.03135(13) 0.00118(11) 0.00692(10) 0.00166(11)
Pd3 0.02904(13) 0.03045(15) 0.02790(13) -0.00746(12) 0.00341(11) 0.00231(13)
Pd4 0.02416(12) 0.01781(12) 0.04548(16) 0.00112(12) 0.00950(11) 0.00051(12)
Pd5 0.04521(16) 0.0575(2) 0.02240(13) 0.00273(14) 0.00747(12) 0.02085(16)
Pd6 0.02915(13) 0.02050(14) 0.0786(2) 0.00846(15) 0.02611(13) 0.00040(13)
Cu1 0.0286(2) 0.0244(2) 0.0357(2) -0.0018(2) 0.00481(18) -0.0014(2)
Cu2 0.0361(2) 0.0251(2) 0.0338(2) 0.0001(2) 0.01174(19) 0.0021(2)
Cu3 0.0349(2) 0.0295(2) 0.0385(3) -0.0009(2) 0.0022(2) 0.0048(2)
Cu4 0.0275(2) 0.0232(2) 0.0343(2) -0.00314(19) 0.00807(17) 0.0002(2)
Cu5 0.0272(2) 0.0298(2) 0.0448(3) -0.0016(2) 0.01013(19) 0.0031(2)
Cu6 0.0374(3) 0.0516(4) 0.0769(4) -0.0139(3) 0.0226(2) 0.0000(3)
Cu7 0.0354(2) 0.0263(2) 0.0324(2) 0.0045(2) 0.00725(19) 0.0047(2)
Cu8 0.0333(2) 0.0217(2) 0.0391(2) -0.0016(2) 0.01178(18) 0.0006(2)
Cl1 0.0258(3) 0.0207(4) 0.0317(4) 0.0011(3) 0.0104(3) 0.0031(3)
Cl2 0.0552(7) 0.0369(6) 0.0551(6) -0.0175(5) 0.0032(5) 0.0022(5)
S1 0.0228(4) 0.0225(4) 0.0310(4) 0.0014(4) 0.0070(3) -0.0037(4)
S2 0.0295(4) 0.0192(4) 0.0335(5) -0.0033(4) -0.0004(4) 0.0016(4)
S3 0.0214(4) 0.0141(4) 0.0343(4) -0.0002(3) 0.0064(3) -0.0007(3)
S4 0.0226(4) 0.0162(4) 0.0316(4) 0.0035(3) 0.0079(3) 0.0025(4)
S5 0.0241(4) 0.0227(4) 0.0254(4) -0.0012(3) 0.0018(3) 0.0020(4)
S6 0.0260(4) 0.0264(5) 0.0327(5) -0.0081(4) 0.0051(4) 0.0016(4)
S7 0.0222(4) 0.0183(4) 0.0350(4) -0.0019(4) 0.0088(3) -0.0024(4)
S8 0.0216(4) 0.0178(4) 0.0538(6) 0.0053(4) 0.0091(4) -0.0018(4)
S9 0.0361(5) 0.0310(5) 0.0263(4) -0.0009(4) 0.0064(4) 0.0085(4)
S10 0.0341(4) 0.0353(5) 0.0280(4) 0.0072(4) 0.0103(4) 0.0088(4)
S11 0.0187(4) 0.0183(4) 0.0507(5) -0.0048(4) 0.0097(4) -0.0031(4)
S12 0.0365(4) 0.0300(5) 0.0419(5) 0.0142(4) 0.0227(3) 0.0047(4)
O1 0.110(2) 0.080(2) 0.123(2) 0.024(2) 0.0605(18) -0.006(2)
O2 0.0684(16) 0.099(3) 0.0695(17) 0.0272(19) 0.0572(12) 0.023(2)
O3 0.055(2) 0.103(3) 0.104(3) -0.060(2) -0.008(2) -0.036(2)
O4 0.053(2) 0.110(3) 0.124(3) -0.0940(19) 0.007(2) -0.013(2)
O5 0.0526(18) 0.0240(14) 0.0532(18) 0.0162(13) -0.0063(15) -0.0004(15)
O6 0.060(2) 0.0183(14) 0.092(3) 0.0154(16) -0.008(2) -0.0036(16)
O7 0.0398(13) 0.083(3) 0.089(2) 0.032(2) 0.0431(13) 0.0218(17)
O8 0.0195(14) 0.067(3) 0.121(3) -0.010(3) -0.0038(18) -0.0073(18)
O9 0.0532(17) 0.0459(18) 0.0393(16) 0.0164(14) 0.0011(14) 0.0117(16)
O10 0.0431(17) 0.239(6) 0.0402(19) 0.029(3) 0.0140(15) 0.039(3)
O11 0.0589(18) 0.0527(19) 0.0532(19) -0.0125(16) 0.0161(15) 0.0229(16)
O12 0.0555(17) 0.082(3) 0.075(2) -0.007(2) 0.0315(15) 0.0262(18)
O13 0.0268(12) 0.055(2) 0.099(2) -0.0205(19) 0.0256(14) -0.0001(16)
O14 0.0384(14) 0.066(2) 0.119(3) 0.002(2) 0.0430(15) 0.0150(17)
O15 0.089(2) 0.0233(16) 0.110(3) -0.0052(18) 0.035(2) -0.0196(18)
O16 0.119(2) 0.0394(19) 0.112(3) -0.0008(19) 0.0752(18) 0.0248(19)
O17 0.152(4) 0.152(4) 0.059(2) -0.056(2) 0.024(2) 0.057(3)
O18 0.167(4) 0.088(3) 0.091(2) -0.0649(18) 0.076(2) -0.023(3)
O19 0.106(3) 0.104(4) 0.073(3) 0.028(3) -0.006(3) 0.029(3)
O20 0.087(3) 0.109(3) 0.083(3) 0.045(3) 0.027(2) 0.029(3)
O21 0.051(2) 0.104(3) 0.150(4) -0.073(3) 0.036(2) -0.024(2)
O22 0.092(3) 0.067(3) 0.141(4) -0.023(3) -0.031(3) 0.014(3)
N1 0.0184(13) 0.0205(16) 0.067(2) 0.0012(15) 0.0126(13) -0.0048(13)
N2 0.0304(17) 0.0344(19) 0.075(3) -0.0067(19) 0.0038(18) -0.0164(17)
N3 0.0391(16) 0.0179(15) 0.0397(17) 0.0087(13) 0.0140(13) 0.0016(14)
N4 0.0419(15) 0.0221(16) 0.0387(16) -0.0047(13) 0.0238(12) -0.0011(14)
N5 0.0416(16) 0.0333(17) 0.0217(14) -0.0126(13) 0.0112(12) -0.0144(15)
N6 0.0381(16) 0.0353(18) 0.0406(17) -0.0160(15) 0.0146(14) 0.0042(16)
N7 0.0347(15) 0.0138(15) 0.064(2) 0.0085(14) 0.0178(15) 0.0122(14)
N8 0.0189(14) 0.0154(15) 0.072(2) 0.0035(16) 0.0041(15) -0.0052(14)
N9 0.059(2) 0.108(4) 0.0255(18) -0.018(2) 0.0064(16) 0.036(2)
N10 0.054(2) 0.116(4) 0.049(2) 0.038(2) 0.006(2) 0.018(3)
N11 0.0398(15) 0.046(2) 0.087(2) -0.0121(18) 0.0316(14) -0.0139(16)
N12 0.0566(16) 0.037(2) 0.141(3) 0.026(2) 0.0711(15) 0.0020(18)
C1 0.0243(16) 0.053(2) 0.0339(19) 0.0002(19) 0.0076(14) 0.0247(18)
C2 0.0188(15) 0.045(2) 0.058(2) 0.0306(18) 0.0128(15) 0.0081(17)
C3 0.0367(18) 0.053(3) 0.145(4) 0.046(3) 0.053(2) 0.022(2)
C4 0.059(3) 0.062(3) 0.041(2) 0.027(2) 0.016(2) 0.026(2)
C5 0.051(2) 0.093(4) 0.031(2) -0.012(3) 0.0123(19) -0.025(3)
C6 0.088(4) 0.039(2) 0.039(2) -0.018(2) -0.010(2) 0.026(3)
C7 0.035(2) 0.036(2) 0.044(2) -0.0182(18) 0.0058(18) -0.0106(19)
C8 0.039(2) 0.065(3) 0.078(3) -0.033(3) 0.008(2) -0.019(3)
C9 0.0231(18) 0.040(2) 0.053(3) 0.004(2) -0.0049(18) 0.001(2)
C10 0.042(2) 0.048(2) 0.057(3) -0.031(2) -0.008(2) 0.006(2)
C11 0.0296(17) 0.0233(18) 0.0306(18) 0.0019(15) 0.0052(15) -0.0111(16)
C12 0.0207(16) 0.0215(17) 0.041(2) -0.0037(16) -0.0017(15) 0.0046(16)
C13 0.037(2) 0.032(2) 0.056(3) -0.011(2) 0.0066(19) 0.003(2)
C14 0.0394(19) 0.0299(19) 0.0233(17) 0.0052(15) 0.0036(15) 0.0198(17)
C15 0.033(2) 0.0150(19) 0.116(4) 0.005(2) 0.021(2) -0.0017(19)
C16 0.0292(16) 0.0179(17) 0.043(2) 0.0026(15) 0.0131(15) 0.0136(15)
C17 0.0219(18) 0.036(2) 0.055(3) -0.002(2) -0.0036(18) 0.0031(19)
C18 0.0449(19) 0.026(2) 0.092(3) 0.013(2) 0.0434(18) 0.0086(19)
C19 0.038(2) 0.048(3) 0.056(3) 0.017(2) 0.0174(18) 0.026(2)
C20 0.0125(15) 0.022(2) 0.107(4) 0.003(2) 0.0159(18) 0.0066(16)
C21 0.043(2) 0.027(2) 0.035(2) -0.0001(17) 0.0006(18) 0.0093(19)
C22 0.0305(17) 0.042(2) 0.0281(18) -0.0003(17) 0.0081(14) 0.0142(18)
C23 0.0256(19) 0.075(3) 0.042(2) 0.008(2) 0.0033(17) -0.011(2)
C24 0.0309(18) 0.063(3) 0.047(2) 0.013(2) 0.0120(17) 0.032(2)
C25 0.053(2) 0.0215(18) 0.0279(19) 0.0075(16) -0.0036(18) 0.0068(19)
C26 0.0280(17) 0.0268(19) 0.044(2) 0.0082(16) 0.0096(15) 0.0184(16)
C27 0.0311(19) 0.035(2) 0.050(2) 0.003(2) 0.0049(18) 0.0000(19)
C28 0.039(2) 0.047(2) 0.057(2) -0.033(2) 0.0148(18) -0.014(2)
C29 0.051(2) 0.036(2) 0.055(2) -0.0302(18) 0.0216(19) -0.006(2)
C30 0.0336(19) 0.068(3) 0.032(2) 0.000(2) 0.0067(17) 0.001(2)
C31 0.0286(17) 0.030(2) 0.038(2) -0.0099(17) 0.0061(16) -0.0049(18)
C32 0.0197(15) 0.0161(17) 0.057(2) -0.0054(17) 0.0143(14) -0.0019(15)
C33 0.0155(14) 0.026(2) 0.086(3) -0.005(2) 0.0236(16) -0.0035(16)
C34 0.0196(16) 0.054(3) 0.032(2) 0.002(2) -0.0021(15) 0.0016(19)
C35 0.0242(16) 0.027(2) 0.085(3) 0.0221(19) 0.0241(17) 0.0101(17)
C36 0.0091(14) 0.0132(17) 0.096(3) 0.004(2) 0.0070(18) -0.0024(15)
C37 0.041(2) 0.030(2) 0.082(3) 0.028(2) 0.002(2) 0.007(2)
C38 0.070(3) 0.032(2) 0.067(3) 0.021(2) 0.028(2) -0.007(2)
C39 0.020(2) 0.045(3) 0.122(5) -0.028(3) -0.009(3) 0.006(2)
C40 0.047(2) 0.057(3) 0.132(4) 0.026(3) 0.056(2) 0.009(2)
C41 0.0320(17) 0.077(3) 0.0238(18) -0.004(2) 0.0074(14) 0.031(2)
C42 0.060(3) 0.123(5) 0.036(2) -0.033(3) 0.018(2) 0.012(3)
C43 0.088(3) 0.077(3) 0.0254(19) -0.025(2) 0.020(2) 0.009(3)
C44 0.0353(19) 0.037(2) 0.062(3) -0.006(2) 0.0204(17) 0.0149(19)
C45 0.056(2) 0.103(4) 0.039(2) 0.004(3) 0.0262(18) 0.036(3)
C46 0.044(2) 0.060(3) 0.032(2) 0.008(2) 0.0098(18) 0.003(2)
C47 0.054(2) 0.057(3) 0.0328(19) 0.012(2) 0.0222(16) 0.026(2)
C48 0.094(4) 0.146(5) 0.041(3) 0.057(3) 0.020(3) 0.043(4)
C49 0.039(2) 0.113(5) 0.052(3) 0.033(3) 0.008(2) 0.000(3)
C50 0.138(5) 0.081(4) 0.052(3) 0.030(3) 0.032(3) 0.065(3)
C51 0.0192(16) 0.031(2) 0.056(2) -0.0083(19) 0.0049(16) -0.0024(17)
C52 0.0222(17) 0.070(3) 0.089(3) -0.034(3) 0.0171(19) 0.006(2)
C53 0.041(3) 0.037(3) 0.201(7) -0.036(4) -0.020(4) 0.002(3)
C54 0.029(2) 0.029(2) 0.087(3) -0.024(2) 0.009(2) -0.0043(19)
C55 0.091(4) 0.054(3) 0.067(4) -0.019(3) -0.004(3) 0.027(3)
C56 0.037(2) 0.077(3) 0.086(3) 0.058(2) 0.022(2) 0.006(2)
C57 0.0324(19) 0.112(5) 0.107(4) 0.042(4) 0.035(2) 0.000(3)
C59 0.078(4) 0.153(6) 0.067(3) 0.073(3) 0.013(3) 0.010(4)
C60 0.053(2) 0.135(6) 0.094(4) 0.034(4) 0.046(2) 0.050(3)
O25 0.155(5) 0.434(11) 0.128(4) -0.164(5) 0.077(3) -0.090(7)
O26 0.136(4) 0.043(2) 0.109(3) 0.009(2) 0.050(3) -0.003(3)
O27 0.430(16) 0.177(9) 0.188(8) -0.072(6) 0.093(9) 0.018(10)
O28 0.285(6) 0.114(4) 0.131(4) -0.055(3) 0.122(3) -0.118(4)
O29 0.131(5) 0.172(6) 0.248(7) 0.111(5) 0.037(5) -0.016(5)
O30 0.077(3) 0.088(3) 0.108(4) -0.019(3) -0.008(3) 0.015(3)
O31 0.113(4) 0.108(4) 0.075(3) -0.003(3) 0.026(3) -0.004(3)
O32 0.116(4) 0.040(2) 0.138(4) 0.001(3) -0.061(3) -0.008(3)
O33 0.154(5) 0.288(10) 0.110(5) 0.014(6) 0.025(4) -0.088(6)
Cl3 0.225(4) 0.210(4) 0.180(3) -0.038(3) 0.021(3) 0.054(3)

loop_
_atom_type_symbol
_atom_type_description
_atom_type_scat_dispersion_real
_atom_type_scat_dispersion_imag
_atom_type_scat_source
Pd Pd -0.9988 1.0072 'International Tables Vol C Tables 4.2.6.8 and 6.1.1.4'
Cu Cu 0.3201 1.2651 'International Tables Vol C Tables 4.2.6.8 and 6.1.1.4'
S S 0.1246 0.1234 'International Tables Vol C Tables 4.2.6.8 and 6.1.1.4'
La La -0.2871 2.4523 'International Tables Vol C Tables 4.2.6.8 and 6.1.1.4'
N N 0.0061 0.0033 'International Tables Vol C Tables 4.2.6.8 and 6.1.1.4'
O O 0.0106 0.0060 'International Tables Vol C Tables 4.2.6.8 and 6.1.1.4'
C C 0.0033 0.0016 'International Tables Vol C Tables 4.2.6.8 and 6.1.1.4'
Cl Cl 0.1484 0.1585 'International Tables Vol C Tables 4.2.6.8 and 6.1.1.4'
H H 0.0000 0.0000 'International Tables Vol C Tables 4.2.6.8 and 6.1.1.4'

loop_
_geom_angle_atom_site_label_1
_geom_angle_atom_site_label_2
_geom_angle_atom_site_label_3
_geom_angle
_geom_angle_site_symmetry_1
_geom_angle_site_symmetry_3
O1 La1 O25 76.9(3) . .
O1 La1 O27 153.0(3) . .
O25 La1 O27 89.5(4) . .
O1 La1 O12 92.17(16) . 2_547
O25 La1 O12 132.70(19) . 2_547
O27 La1 O12 79.9(4) . 2_547
O1 La1 O22 79.72(16) . 2_647
O25 La1 O22 63.13(19) . 2_647
O27 La1 O22 115.0(4) . 2_647
O12 La1 O22 160.33(15) 2_547 2_647
O1 La1 O29 69.0(2) . .
O25 La1 O29 138.3(3) . .
O27 La1 O29 131.1(4) . .
O12 La1 O29 73.19(19) 2_547 .
O22 La1 O29 87.2(2) 2_647 .
O1 La1 O28 132.80(18) . .
O25 La1 O28 126.6(3) . .
O27 La1 O28 73.9(3) . .
O12 La1 O28 94.6(2) 2_547 .
O22 La1 O28 78.5(2) 2_647 .
O29 La1 O28 68.5(2) . .
O1 La1 O26 82.36(15) . .
O25 La1 O26 67.4(2) . .
O27 La1 O26 70.8(3) . .
O12 La1 O26 65.56(16) 2_547 .
O22 La1 O26 129.95(18) 2_647 .
O29 La1 O26 128.2(2) . .
O28 La1 O26 141.88(18) . .
O41 La2 O6 132.8(3) . .
O41 La2 O33 74.1(3) . .
O6 La2 O33 91.4(3) . .
O41 La2 O9 138.6(3) . 2_647
O6 La2 O9 80.98(12) . 2_647
O33 La2 O9 137.4(2) . 2_647
O41 La2 O15 68.5(3) . 1_545
O6 La2 O15 145.77(15) . 1_545
O33 La2 O15 122.5(3) . 1_545
O9 La2 O15 70.80(12) 2_647 1_545
O41 La2 O31 129.8(3) . .
O6 La2 O31 80.00(17) . .
O33 La2 O31 67.5(2) . .
O9 La2 O31 69.97(15) 2_647 .
O15 La2 O31 106.94(17) 1_545 .
O41 La2 O30 85.8(3) . .
O6 La2 O30 81.77(16) . .
O33 La2 O30 145.4(3) . .
O9 La2 O30 75.12(15) 2_647 .
O15 La2 O30 72.73(17) 1_545 .
O31 La2 O30 142.62(17) . .
O41 La2 O32 62.9(3) . .
O6 La2 O32 70.24(14) . .
O33 La2 O32 77.7(3) . .
O9 La2 O32 135.64(16) 2_647 .
O15 La2 O32 118.18(15) 1_545 .
O31 La2 O32 133.10(19) . .
O30 La2 O32 68.08(19) . .
O41 La2 O16 73.6(3) . 1_545
O6 La2 O16 148.62(13) . 1_545
O33 La2 O16 79.3(3) . 1_545
O9 La2 O16 85.84(12) 2_647 1_545
O15 La2 O16 49.36(15) 1_545 1_545
O31 La2 O16 68.72(17) . 1_545
O30 La2 O16 122.07(16) . 1_545
O32 La2 O16 134.75(15) . 1_545
O41 La2 C38 68.9(3) . 1_545
O6 La2 C38 157.96(13) . 1_545
O33 La2 C38 100.1(3) . 1_545
O9 La2 C38 77.83(13) 2_647 1_545
O15 La2 C38 25.72(16) 1_545 1_545
O31 La2 C38 87.10(18) . 1_545
O30 La2 C38 98.43(17) . 1_545
O32 La2 C38 130.45(15) . 1_545
O16 La2 C38 23.64(16) 1_545 1_545
N1 Pd1 N2 92.85(16) . .
N1 Pd1 S1 84.85(10) . .
N2 Pd1 S1 176.06(12) . .
N1 Pd1 S2 175.52(9) . .
N2 Pd1 S2 84.52(13) . .
S1 Pd1 S2 97.97(4) . .
N4 Pd2 N3 92.48(13) . .
N4 Pd2 S4 85.44(10) . .
N3 Pd2 S4 176.00(11) . .
N4 Pd2 S3 175.93(10) . .
N3 Pd2 S3 85.74(10) . .
S4 Pd2 S3 96.55(3) . .
N5 Pd3 N6 93.54(14) . .
N5 Pd3 S6 171.47(10) . .
N6 Pd3 S6 85.40(10) . .
N5 Pd3 S5 85.16(10) . .
N6 Pd3 S5 174.96(11) . .
S6 Pd3 S5 96.60(4) . .
N8 Pd4 N7 93.36(13) . .
N8 Pd4 S7 177.05(11) . .
N7 Pd4 S7 85.94(9) . .
N8 Pd4 S8 84.48(10) . .
N7 Pd4 S8 173.74(11) . .
S7 Pd4 S8 96.51(4) . .
N10 Pd5 N9 93.2(2) . .
N10 Pd5 S10 84.47(16) . .
N9 Pd5 S10 176.35(12) . .
N10 Pd5 S9 173.82(16) . .
N9 Pd5 S9 84.96(12) . .
S10 Pd5 S9 97.67(4) . .
N11 Pd6 N12 91.43(18) . .
N11 Pd6 S11 87.00(14) . .
N12 Pd6 S11 172.89(13) . .
N11 Pd6 S12 171.53(13) . .
N12 Pd6 S12 85.57(12) . .
S11 Pd6 S12 96.93(4) . .
S7 Cu1 S6 120.37(4) . .
S7 Cu1 S1 119.99(4) . .
S6 Cu1 S1 117.92(4) . .
S2 Cu2 S7 124.06(5) . .
S2 Cu2 S10 119.96(5) . .
S7 Cu2 S10 115.88(5) . .
S2 Cu3 S3 109.16(4) . .
S2 Cu3 S9 108.52(4) . .
S3 Cu3 S9 108.24(4) . .
S2 Cu3 Cl2 110.43(5) . .
S3 Cu3 Cl2 109.39(4) . .
S9 Cu3 Cl2 111.04(5) . .
S3 Cu4 S5 127.53(4) . .
S3 Cu4 S1 115.74(4) . .
S5 Cu4 S1 116.39(4) . .
S3 Cu4 Cl1 93.94(4) . .
S5 Cu4 Cl1 92.21(4) . .
S1 Cu4 Cl1 89.39(3) . .
S6 Cu5 S8 119.41(4) . .
S6 Cu5 S11 120.81(4) . .
S8 Cu5 S11 119.40(5) . .
S6 Cu5 Cl1 91.48(4) . .
S8 Cu5 Cl1 92.63(4) . .
S11 Cu5 Cl1 91.94(4) . .
S12 Cu6 S8 121.22(4) . .
S12 Cu6 S10 118.89(5) . .
S8 Cu6 S10 117.23(5) . .
S9 Cu7 S4 117.15(4) . .
S9 Cu7 S12 122.51(4) . .
S4 Cu7 S12 119.94(4) . .
S9 Cu7 Cl1 93.70(4) . .
S4 Cu7 Cl1 90.50(4) . .
S12 Cu7 Cl1 92.06(4) . .
S5 Cu8 S11 120.65(4) . .
S5 Cu8 S4 119.18(4) . .
S11 Cu8 S4 119.61(5) . .
Cu5 Cl1 Cu7 111.19(4) . .
Cu5 Cl1 Cu4 111.40(4) . .
Cu7 Cl1 Cu4 107.14(4) . .
C1 S1 Cu1 116.45(16) . .
C1 S1 Pd1 100.12(13) . .
Cu1 S1 Pd1 118.53(4) . .
C1 S1 Cu4 112.64(12) . .
Cu1 S1 Cu4 96.51(4) . .
Pd1 S1 Cu4 113.37(5) . .
C6 S2 Cu2 113.67(16) . .
C6 S2 Pd1 97.0(2) . .
Cu2 S2 Pd1 113.28(5) . .
C6 S2 Cu3 109.71(19) . .
Cu2 S2 Cu3 109.60(5) . .
Pd1 S2 Cu3 113.09(4) . .
C11 S3 Cu4 112.20(14) . .
C11 S3 Pd2 96.78(13) . .
Cu4 S3 Pd2 112.12(4) . .
C11 S3 Cu3 110.14(11) . .
Cu4 S3 Cu3 110.90(4) . .
Pd2 S3 Cu3 114.00(5) . .
C16 S4 Pd2 101.37(12) . .
C16 S4 Cu8 115.04(13) . .
Pd2 S4 Cu8 121.01(5) . .
C16 S4 Cu7 113.58(13) . .
Pd2 S4 Cu7 113.47(4) . .
Cu8 S4 Cu7 93.06(4) . .
C21 S5 Cu8 114.16(16) . .
C21 S5 Pd3 99.64(15) . .
Cu8 S5 Pd3 117.96(4) . .
C21 S5 Cu4 121.19(14) . .
Cu8 S5 Cu4 89.17(4) . .
Pd3 S5 Cu4 116.12(4) . .
C26 S6 Cu1 117.05(12) . .
C26 S6 Pd3 99.44(13) . .
Cu1 S6 Pd3 116.76(5) . .
C26 S6 Cu5 113.98(15) . .
Cu1 S6 Cu5 93.90(4) . .
Pd3 S6 Cu5 116.95(5) . .
C31 S7 Cu1 112.69(14) . .
C31 S7 Pd4 100.17(14) . .
Cu1 S7 Pd4 115.85(4) . .
C31 S7 Cu2 117.19(14) . .
Cu1 S7 Cu2 93.56(4) . .
Pd4 S7 Cu2 118.36(5) . .
C36 S8 Cu6 118.12(18) . .
C36 S8 Pd4 100.12(13) . .
Cu6 S8 Pd4 117.80(4) . .
C36 S8 Cu5 112.47(15) . .
Cu6 S8 Cu5 94.17(4) . .
Pd4 S8 Cu5 115.10(5) . .
C41 S9 Cu7 111.00(14) . .
C41 S9 Pd5 97.83(14) . .
Cu7 S9 Pd5 112.22(5) . .
C41 S9 Cu3 109.78(18) . .
Cu7 S9 Cu3 109.95(5) . .
Pd5 S9 Cu3 115.49(5) . .
C46 S10 Cu6 113.82(18) . .
C46 S10 Pd5 99.59(18) . .
Cu6 S10 Pd5 117.67(5) . .
C46 S10 Cu2 115.37(18) . .
Cu6 S10 Cu2 99.10(5) . .
Pd5 S10 Cu2 112.19(5) . .
C51 S11 Pd6 99.49(16) . .
C51 S11 Cu8 116.84(15) . .
Pd6 S11 Cu8 118.54(5) . .
C51 S11 Cu5 117.33(15) . .
Pd6 S11 Cu5 114.73(4) . .
Cu8 S11 Cu5 91.27(4) . .
C56 S12 Cu6 115.67(15) . .
C56 S12 Pd6 98.97(16) . .
Cu6 S12 Pd6 115.11(5) . .
C56 S12 Cu7 117.27(19) . .
Cu6 S12 Cu7 94.14(5) . .
Pd6 S12 Cu7 116.96(4) . .
C3 O1 La1 169.5(5) . .
C13 O6 La2 154.3(3) . .
C23 O9 La2 136.7(3) . 2_657
C28 O12 La1 149.3(4) . 2_557
C38 O15 La2 95.8(3) . 1_565
C38 O16 La2 93.4(4) . 1_565
C53 O22 La1 121.4(5) . 2_657
C58A O24A H110 109.5 . .
C58B O24B H111 109.5 . .
C2 N1 Pd1 116.1(3) . .
C2 N1 H1 108.3 . .
Pd1 N1 H1 108.3 . .
C2 N1 H2 108.3 . .
Pd1 N1 H2 108.3 . .
H1 N1 H2 107.4 . .
C7 N2 Pd1 115.7(3) . .
C7 N2 H3 108.4 . .
Pd1 N2 H3 108.4 . .
C7 N2 H4 108.4 . .
Pd1 N2 H4 108.4 . .
H3 N2 H4 107.4 . .
C12 N3 Pd2 115.6(2) . .
C12 N3 H5 108.4 . .
Pd2 N3 H5 108.4 . .
C12 N3 H6 108.4 . .
Pd2 N3 H6 108.4 . .
H5 N3 H6 107.4 . .
C17 N4 Pd2 114.0(3) . .
C17 N4 H7 108.7 . .
Pd2 N4 H7 108.7 . .
C17 N4 H8 108.7 . .
Pd2 N4 H8 108.7 . .
H7 N4 H8 107.6 . .
C22 N5 Pd3 110.9(2) . .
C22 N5 H9 109.5 . .
Pd3 N5 H9 109.5 . .
C22 N5 H10 109.5 . .
Pd3 N5 H10 109.5 . .
H9 N5 H10 108.1 . .
C27 N6 Pd3 114.0(3) . .
C27 N6 H11 108.7 . .
Pd3 N6 H11 108.7 . .
C27 N6 H12 108.7 . .
Pd3 N6 H12 108.7 . .
H11 N6 H12 107.6 . .
C32 N7 Pd4 110.3(2) . .
C32 N7 H13 109.6 . .
Pd4 N7 H13 109.6 . .
C32 N7 H14 109.6 . .
Pd4 N7 H14 109.6 . .
H13 N7 H14 108.1 . .
C37 N8 Pd4 116.4(3) . .
C37 N8 H15 108.2 . .
Pd4 N8 H15 108.2 . .
C37 N8 H16 108.2 . .
Pd4 N8 H16 108.2 . .
H15 N8 H16 107.3 . .
C42 N9 Pd5 114.2(3) . .
C42 N9 H17 108.7 . .
Pd5 N9 H17 108.7 . .
C42 N9 H18 108.7 . .
Pd5 N9 H18 108.7 . .
H17 N9 H18 107.6 . .
C47 N10 Pd5 116.4(3) . .
C47 N10 H19 108.2 . .
Pd5 N10 H19 108.2 . .
C47 N10 H20 108.2 . .
Pd5 N10 H20 108.2 . .
H19 N10 H20 107.3 . .
C52 N11 Pd6 112.0(3) . .
C52 N11 H21 109.2 . .
Pd6 N11 H21 109.2 . .
C52 N11 H22 109.2 . .
Pd6 N11 H22 109.2 . .
H21 N11 H22 107.9 . .
C57 N12 Pd6 113.6(3) . .
C57 N12 H23 108.8 . .
Pd6 N12 H23 108.8 . .
C57 N12 H24 108.9 . .
Pd6 N12 H24 108.8 . .
H23 N12 H24 107.7 . .
C4 C1 C2 113.6(4) . .
C4 C1 C5 109.8(4) . .
C2 C1 C5 111.6(4) . .
C4 C1 S1 111.2(3) . .
C2 C1 S1 104.8(3) . .
C5 C1 S1 105.5(3) . .
N1 C2 C1 112.9(4) . .
N1 C2 C3 110.9(4) . .
C1 C2 C3 108.2(3) . .
N1 C2 H25 108.2 . .
C1 C2 H25 108.2 . .
C3 C2 H25 108.2 . .
O1 C3 O2 127.3(7) . .
O1 C3 C2 113.7(6) . .
O2 C3 C2 118.6(5) . .
C1 C4 H26 109.5 . .
C1 C4 H27 109.5 . .
H26 C4 H27 109.5 . .
C1 C4 H28 109.5 . .
H26 C4 H28 109.5 . .
H27 C4 H28 109.5 . .
C1 C5 H29 109.5 . .
C1 C5 H30 109.5 . .
H29 C5 H30 109.5 . .
C1 C5 H31 109.5 . .
H29 C5 H31 109.5 . .
H30 C5 H31 109.5 . .
C7 C6 C10 115.3(4) . .
C7 C6 C9 112.8(5) . .
C10 C6 C9 108.9(4) . .
C7 C6 S2 105.5(3) . .
C10 C6 S2 105.6(4) . .
C9 C6 S2 108.2(3) . .
N2 C7 C8 109.8(4) . .
N2 C7 C6 107.0(4) . .
C8 C7 C6 108.7(4) . .
N2 C7 H32 110.4 . .
C8 C7 H32 110.4 . .
C6 C7 H32 110.4 . .
O3 C8 O4 126.1(5) . .
O3 C8 C7 117.7(5) . .
O4 C8 C7 115.5(5) . .
C6 C9 H33 109.5 . .
C6 C9 H34 109.5 . .
H33 C9 H34 109.5 . .
C6 C9 H35 109.5 . .
H33 C9 H35 109.5 . .
H34 C9 H35 109.5 . .
C6 C10 H36 109.5 . .
C6 C10 H37 109.5 . .
H36 C10 H37 109.5 . .
C6 C10 H38 109.5 . .
H36 C10 H38 109.5 . .
H37 C10 H38 109.5 . .
C15 C11 C12 115.0(4) . .
C15 C11 C14 110.7(4) . .
C12 C11 C14 112.2(3) . .
C15 C11 S3 106.3(3) . .
C12 C11 S3 105.5(3) . .
C14 C11 S3 106.5(3) . .
N3 C12 C13 112.5(3) . .
N3 C12 C11 110.9(3) . .
C13 C12 C11 110.4(4) . .
N3 C12 H39 107.6 . .
C13 C12 H39 107.6 . .
C11 C12 H39 107.6 . .
O6 C13 O5 123.0(4) . .
O6 C13 C12 118.5(4) . .
O5 C13 C12 118.5(4) . .
C11 C14 H40 109.5 . .
C11 C14 H41 109.5 . .
H40 C14 H41 109.5 . .
C11 C14 H42 109.5 . .
H40 C14 H42 109.5 . .
H41 C14 H42 109.5 . .
C11 C15 H43 109.5 . .
C11 C15 H44 109.5 . .
H43 C15 H44 109.5 . .
C11 C15 H45 109.5 . .
H43 C15 H45 109.5 . .
H44 C15 H45 109.5 . .
C19 C16 C20 113.8(4) . .
C19 C16 C17 111.6(4) . .
C20 C16 C17 108.7(3) . .
C19 C16 S4 109.6(3) . .
C20 C16 S4 108.5(3) . .
C17 C16 S4 104.1(3) . .
N4 C17 C18 112.1(4) . .
N4 C17 C16 108.3(3) . .
C18 C17 C16 110.3(4) . .
N4 C17 H46 108.7 . .
C18 C17 H46 108.7 . .
C16 C17 H46 108.7 . .
O8 C18 O7 126.2(5) . .
O8 C18 C17 117.7(5) . .
O7 C18 C17 116.0(4) . .
C16 C19 H47 109.5 . .
C16 C19 H48 109.5 . .
H47 C19 H48 109.5 . .
C16 C19 H49 109.5 . .
H47 C19 H49 109.5 . .
H48 C19 H49 109.5 . .
C16 C20 H50 109.5 . .
C16 C20 H51 109.5 . .
H50 C20 H51 109.5 . .
C16 C20 H52 109.5 . .
H50 C20 H52 109.5 . .
H51 C20 H52 109.5 . .
C25 C21 C24 110.1(4) . .
C25 C21 C22 111.8(4) . .
C24 C21 C22 111.8(4) . .
C25 C21 S5 113.0(3) . .
C24 C21 S5 106.5(3) . .
C22 C21 S5 103.5(3) . .
N5 C22 C23 110.0(4) . .
N5 C22 C21 108.6(3) . .
C23 C22 C21 115.7(4) . .
N5 C22 H53 107.4 . .
C23 C22 H53 107.4 . .
C21 C22 H53 107.4 . .
O10 C23 O9 126.0(4) . .
O10 C23 C22 118.5(5) . .
O9 C23 C22 114.9(4) . .
C21 C24 H54 109.5 . .
C21 C24 H55 109.5 . .
H54 C24 H55 109.5 . .
C21 C24 H56 109.5 . .
H54 C24 H56 109.5 . .
H55 C24 H56 109.5 . .
C21 C25 H57 109.5 . .
C21 C25 H58 109.5 . .
H57 C25 H58 109.5 . .
C21 C25 H59 109.5 . .
H57 C25 H59 109.5 . .
H58 C25 H59 109.5 . .
C27 C26 C29 109.7(4) . .
C27 C26 C30 109.2(4) . .
C29 C26 C30 115.3(4) . .
C27 C26 S6 105.9(3) . .
C29 C26 S6 107.2(3) . .
C30 C26 S6 109.2(3) . .
N6 C27 C26 110.9(4) . .
N6 C27 C28 110.7(4) . .
C26 C27 C28 110.5(4) . .
N6 C27 H60 108.2 . .
C26 C27 H60 108.2 . .
C28 C27 H60 108.2 . .
O11 C28 O12 125.2(5) . .
O11 C28 C27 116.7(4) . .
O12 C28 C27 118.0(4) . .
C26 C29 H61 109.5 . .
C26 C29 H62 109.5 . .
H61 C29 H62 109.5 . .
C26 C29 H63 109.5 . .
H61 C29 H63 109.5 . .
H62 C29 H63 109.5 . .
C26 C30 H64 109.5 . .
C26 C30 H65 109.5 . .
H64 C30 H65 109.5 . .
C26 C30 H66 109.5 . .
H64 C30 H66 109.5 . .
H65 C30 H66 109.5 . .
C32 C31 C35 112.9(4) . .
C32 C31 C34 111.1(3) . .
C35 C31 C34 111.8(4) . .
C32 C31 S7 104.3(3) . .
C35 C31 S7 107.8(3) . .
C34 C31 S7 108.6(3) . .
N7 C32 C31 112.7(4) . .
N7 C32 C33 109.5(3) . .
C31 C32 C33 111.9(3) . .
N7 C32 H67 107.5 . .
C31 C32 H67 107.5 . .
C33 C32 H67 107.5 . .
O13 C33 O14 122.1(4) . .
O13 C33 C32 121.6(5) . .
O14 C33 C32 116.2(4) . .
C31 C34 H68 109.5 . .
C31 C34 H69 109.5 . .
H68 C34 H69 109.5 . .
C31 C34 H70 109.5 . .
H68 C34 H70 109.5 . .
H69 C34 H70 109.5 . .
C31 C35 H71 109.5 . .
C31 C35 H72 109.5 . .
H71 C35 H72 109.5 . .
C31 C35 H73 109.5 . .
H71 C35 H73 109.5 . .
H72 C35 H73 109.5 . .
C39 C36 C40 112.9(4) . .
C39 C36 C37 111.5(4) . .
C40 C36 C37 108.9(5) . .
C39 C36 S8 113.5(4) . .
C40 C36 S8 105.4(3) . .
C37 C36 S8 104.1(3) . .
N8 C37 C38 107.7(4) . .
N8 C37 C36 105.0(4) . .
C38 C37 C36 107.6(4) . .
N8 C37 H74 112.0 . .
C38 C37 H74 112.0 . .
C36 C37 H74 112.0 . .
O16 C38 O15 121.4(5) . .
O16 C38 C37 119.3(5) . .
O15 C38 C37 119.0(5) . .
O16 C38 La2 62.9(3) . 1_565
O15 C38 La2 58.5(3) . 1_565
C37 C38 La2 174.6(4) . 1_565
C36 C39 H75 109.5 . .
C36 C39 H76 109.5 . .
H75 C39 H76 109.5 . .
C36 C39 H77 109.5 . .
H75 C39 H77 109.5 . .
H76 C39 H77 109.5 . .
C36 C40 H78 109.5 . .
C36 C40 H79 109.5 . .
H78 C40 H79 109.5 . .
C36 C40 H80 109.5 . .
H78 C40 H80 109.5 . .
H79 C40 H80 109.5 . .
C45 C41 C44 109.3(4) . .
C45 C41 C42 109.1(4) . .
C44 C41 C42 112.8(5) . .
C45 C41 S9 112.1(4) . .
C44 C41 S9 109.6(3) . .
C42 C41 S9 103.9(3) . .
N9 C42 C43 108.0(4) . .
N9 C42 C41 108.8(5) . .
C43 C42 C41 113.0(5) . .
N9 C42 H81 109.0 . .
C43 C42 H81 109.0 . .
C41 C42 H81 109.0 . .
O17 C43 O18 118.8(6) . .
O17 C43 C42 121.3(6) . .
O18 C43 C42 119.9(5) . .
C41 C44 H82 109.5 . .
C41 C44 H83 109.5 . .
H82 C44 H83 109.5 . .
C41 C44 H84 109.5 . .
H82 C44 H84 109.5 . .
H83 C44 H84 109.5 . .
C41 C45 H85 109.5 . .
C41 C45 H86 109.5 . .
H85 C45 H86 109.5 . .
C41 C45 H87 109.5 . .
H85 C45 H87 109.5 . .
H86 C45 H87 109.5 . .
C47 C46 C50 112.7(5) . .
C47 C46 C49 109.2(4) . .
C50 C46 C49 108.7(5) . .
C47 C46 S10 107.7(4) . .
C50 C46 S10 110.6(3) . .
C49 C46 S10 107.7(4) . .
N10 C47 C46 111.6(5) . .
N10 C47 C48 112.6(4) . .
C46 C47 C48 113.6(5) . .
N10 C47 H88 106.1 . .
C46 C47 H88 106.1 . .
C48 C47 H88 106.1 . .
O19 C48 O20 122.0(6) . .
O19 C48 C47 121.0(7) . .
O20 C48 C47 116.9(5) . .
C46 C49 H89 109.5 . .
C46 C49 H90 109.5 . .
H89 C49 H90 109.5 . .
C46 C49 H91 109.5 . .
H89 C49 H91 109.5 . .
H90 C49 H91 109.5 . .
C46 C50 H92 109.5 . .
C46 C50 H93 109.5 . .
H92 C50 H93 109.5 . .
C46 C50 H94 109.5 . .
H92 C50 H94 109.5 . .
H93 C50 H94 109.5 . .
C54 C51 C55 111.3(5) . .
C54 C51 C52 111.8(4) . .
C55 C51 C52 106.5(4) . .
C54 C51 S11 111.8(3) . .
C55 C51 S11 109.8(4) . .
C52 C51 S11 105.4(3) . .
C53 C52 C51 117.4(5) . .
C53 C52 N11 106.3(5) . .
C51 C52 N11 108.4(4) . .
C53 C52 H95 108.1 . .
C51 C52 H95 108.1 . .
N11 C52 H95 108.1 . .
O22 C53 O21 119.2(5) . .
O22 C53 C52 118.0(5) . .
O21 C53 C52 122.5(5) . .
C51 C54 H96 109.5 . .
C51 C54 H97 109.5 . .
H96 C54 H97 109.5 . .
C51 C54 H98 109.5 . .
H96 C54 H98 109.5 . .
H97 C54 H98 109.5 . .
C51 C55 H99 109.5 . .
C51 C55 H100 109.5 . .
H99 C55 H100 109.5 . .
C51 C55 H101 109.5 . .
H99 C55 H101 109.5 . .
H100 C55 H101 109.5 . .
C57 C56 C60 116.5(5) . .
C57 C56 C59 116.5(5) . .
C60 C56 C59 101.4(5) . .
C57 C56 S12 105.0(4) . .
C60 C56 S12 109.0(4) . .
C59 C56 S12 108.2(4) . .
C58A C57 N12 104.1(6) . .
C58A C57 C56 120.3(8) . .
N12 C57 C56 106.2(5) . .
N12 C57 C58B 116.8(5) . .
C56 C57 C58B 97.1(7) . .
C58A C57 H102 108.5 . .
N12 C57 H102 108.5 . .
C56 C57 H102 108.5 . .
C58B C57 H102 118.0 . .
C58A C57 H103 102.3 . .
N12 C57 H103 111.9 . .
C56 C57 H103 111.9 . .
C58B C57 H103 111.9 . .
O23A C58A O24A 126.5(13) . .
O23A C58A C57 120.4(10) . .
O24A C58A C57 104.7(10) . .
O24B C58B O23B 133.4(14) . .
O24B C58B C57 118.5(11) . .
O23B C58B C57 107.7(9) . .
C56 C59 H104 109.5 . .
C56 C59 H105 109.5 . .
H104 C59 H105 109.5 . .
C56 C59 H106 109.5 . .
H104 C59 H106 109.5 . .
H105 C59 H106 109.5 . .
C56 C60 H107 109.5 . .
C56 C60 H108 109.5 . .
H107 C60 H108 109.5 . .
C56 C60 H109 109.5 . .
H107 C60 H109 109.5 . .
H108 C60 H109 109.5 . .

loop_
_geom_bond_atom_site_label_1
_geom_bond_atom_site_label_2
_geom_bond_distance
_geom_bond_site_symmetry_2
La1 O1 2.493(6) .
La1 O25 2.518(8) .
La1 O27 2.549(12) .
La1 O12 2.587(4) 2_547
La1 O22 2.594(5) 2_647
La1 O29 2.684(10) .
La1 O28 2.711(7) .
La1 O26 2.770(5) .
La2 O41 2.436(9) .
La2 O6 2.440(3) .
La2 O33 2.466(9) .
La2 O9 2.514(3) 2_647
La2 O15 2.568(4) 1_545
La2 O31 2.576(6) .
La2 O30 2.588(6) .
La2 O32 2.666(5) .
La2 O16 2.673(4) 1_545
La2 C38 2.997(5) 1_545
Pd1 N1 2.060(4) .
Pd1 N2 2.112(4) .
Pd1 S1 2.2842(10) .
Pd1 S2 2.2976(13) .
Pd2 N4 2.074(3) .
Pd2 N3 2.085(3) .
Pd2 S4 2.2819(10) .
Pd2 S3 2.2918(10) .
Pd3 N5 2.089(3) .
Pd3 N6 2.106(4) .
Pd3 S6 2.2803(10) .
Pd3 S5 2.2912(11) .
Pd4 N8 2.059(3) .
Pd4 N7 2.093(4) .
Pd4 S7 2.2869(11) .
Pd4 S8 2.2968(11) .
Pd5 N10 2.034(5) .
Pd5 N9 2.089(5) .
Pd5 S10 2.2787(12) .
Pd5 S9 2.2945(10) .
Pd6 N11 2.060(4) .
Pd6 N12 2.073(5) .
Pd6 S11 2.2796(13) .
Pd6 S12 2.2802(11) .
Cu1 S7 2.2597(11) .
Cu1 S6 2.2611(11) .
Cu1 S1 2.2669(11) .
Cu2 S2 2.2857(12) .
Cu2 S7 2.2906(12) .
Cu2 S10 2.3029(13) .
Cu3 S2 2.3436(12) .
Cu3 S3 2.3470(11) .
Cu3 S9 2.3637(13) .
Cu3 Cl2 2.4054(14) .
Cu4 S3 2.2845(11) .
Cu4 S5 2.3105(10) .
Cu4 S1 2.3261(11) .
Cu4 Cl1 2.7576(12) .
Cu5 S6 2.2965(13) .
Cu5 S8 2.2969(12) .
Cu5 S11 2.3100(11) .
Cu5 Cl1 2.7025(12) .
Cu6 S12 2.2440(13) .
Cu6 S8 2.2665(14) .
Cu6 S10 2.2667(12) .
Cu7 S9 2.2937(11) .
Cu7 S4 2.3065(10) .
Cu7 S12 2.3120(12) .
Cu7 Cl1 2.7342(13) .
Cu8 S5 2.2797(12) .
Cu8 S11 2.2858(12) .
Cu8 S4 2.2882(12) .
S1 C1 1.894(5) .
S2 C6 1.894(5) .
S3 C11 1.901(4) .
S4 C16 1.885(4) .
S5 C21 1.887(4) .
S6 C26 1.882(5) .
S7 C31 1.892(4) .
S8 C36 1.871(4) .
S9 C41 1.865(5) .
S10 C46 1.824(5) .
S11 C51 1.877(4) .
S12 C56 1.882(6) .
O1 C3 1.209(8) .
O2 C3 1.236(8) .
O3 C8 1.261(8) .
O4 C8 1.290(8) .
O5 C13 1.269(5) .
O6 C13 1.242(6) .
O7 C18 1.295(7) .
O8 C18 1.192(6) .
O9 C23 1.286(7) .
O9 La2 2.514(3) 2_657
O10 C23 1.153(6) .
O11 C28 1.223(5) .
O12 C28 1.236(6) .
O12 La1 2.587(4) 2_557
O13 C33 1.186(6) .
O14 C33 1.272(7) .
O15 C38 1.307(8) .
O15 La2 2.568(4) 1_565
O16 C38 1.204(8) .
O16 La2 2.673(4) 1_565
O17 C43 1.186(8) .
O18 C43 1.253(8) .
O19 C48 1.219(8) .
O20 C48 1.330(10) .
O21 C53 1.252(6) .
O22 C53 1.224(7) .
O22 La1 2.594(5) 2_657
O23A C58A 1.289(15) .
O24A C58A 1.313(15) .
O24A H110 0.8400 .
O23B C58B 1.312(14) .
O24B C58B 1.141(14) .
O24B H111 0.8400 .
N1 C2 1.407(6) .
N1 H1 0.9200 .
N1 H2 0.9200 .
N2 C7 1.453(7) .
N2 H3 0.9200 .
N2 H4 0.9200 .
N3 C12 1.462(5) .
N3 H5 0.9200 .
N3 H6 0.9200 .
N4 C17 1.487(6) .
N4 H7 0.9200 .
N4 H8 0.9200 .
N5 C22 1.451(6) .
N5 H9 0.9200 .
N5 H10 0.9200 .
N6 C27 1.470(5) .
N6 H11 0.9200 .
N6 H12 0.9200 .
N7 C32 1.494(6) .
N7 H13 0.9200 .
N7 H14 0.9200 .
N8 C37 1.475(7) .
N8 H15 0.9200 .
N8 H16 0.9200 .
N9 C42 1.457(8) .
N9 H17 0.9200 .
N9 H18 0.9200 .
N10 C47 1.437(8) .
N10 H19 0.9200 .
N10 H20 0.9200 .
N11 C52 1.554(8) .
N11 H21 0.9200 .
N11 H22 0.9200 .
N12 C57 1.525(7) .
N12 H23 0.9200 .
N12 H24 0.9200 .
C1 C4 1.465(7) .
C1 C2 1.539(5) .
C1 C5 1.570(8) .
C2 C3 1.554(8) .
C2 H25 1.0000 .
C4 H26 0.9800 .
C4 H27 0.9800 .
C4 H28 0.9800 .
C5 H29 0.9800 .
C5 H30 0.9800 .
C5 H31 0.9800 .
C6 C7 1.536(7) .
C6 C10 1.562(8) .
C6 C9 1.595(7) .
C7 C8 1.533(7) .
C7 H32 1.0000 .
C9 H33 0.9800 .
C9 H34 0.9800 .
C9 H35 0.9800 .
C10 H36 0.9800 .
C10 H37 0.9800 .
C10 H38 0.9800 .
C11 C15 1.504(6) .
C11 C12 1.520(6) .
C11 C14 1.533(5) .
C12 C13 1.508(6) .
C12 H39 1.0000 .
C14 H40 0.9800 .
C14 H41 0.9800 .
C14 H42 0.9800 .
C15 H43 0.9800 .
C15 H44 0.9800 .
C15 H45 0.9800 .
C16 C19 1.510(7) .
C16 C20 1.564(6) .
C16 C17 1.607(6) .
C17 C18 1.559(6) .
C17 H46 1.0000 .
C19 H47 0.9800 .
C19 H48 0.9800 .
C19 H49 0.9800 .
C20 H50 0.9800 .
C20 H51 0.9800 .
C20 H52 0.9800 .
C21 C25 1.426(7) .
C21 C24 1.543(7) .
C21 C22 1.560(6) .
C22 C23 1.555(6) .
C22 H53 1.0000 .
C24 H54 0.9800 .
C24 H55 0.9800 .
C24 H56 0.9800 .
C25 H57 0.9800 .
C25 H58 0.9800 .
C25 H59 0.9800 .
C26 C27 1.526(7) .
C26 C29 1.526(6) .
C26 C30 1.553(6) .
C27 C28 1.569(7) .
C27 H60 1.0000 .
C29 H61 0.9800 .
C29 H62 0.9800 .
C29 H63 0.9800 .
C30 H64 0.9800 .
C30 H65 0.9800 .
C30 H66 0.9800 .
C31 C32 1.499(6) .
C31 C35 1.506(7) .
C31 C34 1.544(6) .
C32 C33 1.543(5) .
C32 H67 1.0000 .
C34 H68 0.9800 .
C34 H69 0.9800 .
C34 H70 0.9800 .
C35 H71 0.9800 .
C35 H72 0.9800 .
C35 H73 0.9800 .
C36 C39 1.372(9) .
C36 C40 1.556(8) .
C36 C37 1.626(6) .
C37 C38 1.557(7) .
C37 H74 1.0000 .
C38 La2 2.997(5) 1_565
C39 H75 0.9800 .
C39 H76 0.9800 .
C39 H77 0.9800 .
C40 H78 0.9800 .
C40 H79 0.9800 .
C40 H80 0.9800 .
C41 C45 1.458(8) .
C41 C44 1.536(7) .
C41 C42 1.548(6) .
C42 C43 1.519(9) .
C42 H81 1.0000 .
C44 H82 0.9800 .
C44 H83 0.9800 .
C44 H84 0.9800 .
C45 H85 0.9800 .
C45 H86 0.9800 .
C45 H87 0.9800 .
C46 C47 1.489(7) .
C46 C50 1.533(9) .
C46 C49 1.566(8) .
C47 C48 1.524(8) .
C47 H88 1.0000 .
C49 H89 0.9800 .
C49 H90 0.9800 .
C49 H91 0.9800 .
C50 H92 0.9800 .
C50 H93 0.9800 .
C50 H94 0.9800 .
C51 C54 1.480(6) .
C51 C55 1.503(8) .
C51 C52 1.542(7) .
C52 C53 1.466(7) .
C52 H95 1.0000 .
C54 H96 0.9800 .
C54 H97 0.9800 .
C54 H98 0.9800 .
C55 H99 0.9800 .
C55 H100 0.9800 .
C55 H101 0.9800 .
C56 C57 1.543(10) .
C56 C60 1.551(9) .
C56 C59 1.578(8) .
C57 C58A 1.461(17) .
C57 C58B 1.752(17) .
C57 H102 1.0000 .
C57 H103 1.0000 .
C59 H104 0.9800 .
C59 H105 0.9800 .
C59 H106 0.9800 .
C60 H107 0.9800 .
C60 H108 0.9800 .
C60 H109 0.9800 .

loop_
_geom_hbond_atom_site_label_D
_geom_hbond_atom_site_label_H
_geom_hbond_atom_site_label_A
_geom_hbond_distance_DH
_geom_hbond_distance_HA
_geom_hbond_distance_DA
_geom_hbond_angle_DHA
_geom_hbond_site_symmetry_A
O24A H110 O17 0.84 1.67 2.492(11) 166.1 2_656
O24A H110 O18 0.84 2.39 3.045(11) 134.8 2_656
O24B H111 O18 0.84 1.77 2.499(10) 144.3 2_656
N1 H1 O7 0.92 2.26 3.169(4) 171.9 1_455
N1 H2 O25 0.92 2.57 3.464(13) 164.2 .
N2 H3 Cl3 0.92 2.30 3.171(7) 157.5 .
N3 H5 O45 0.92 1.93 2.850(12) 178.6 .
N3 H6 O11 0.92 2.22 2.992(4) 141.1 2_647
N4 H7 O11 0.92 2.08 2.945(5) 156.4 2_647
N4 H8 O38 0.92 2.22 3.117(8) 165.9 .
N5 H9 O5 0.92 1.93 2.794(5) 155.4 2_657
N5 H10 O35 0.92 2.12 2.965(7) 152.9 2_647
N6 H11 O36 0.92 2.25 3.134(8) 160.2 2_657
N6 H12 O5 0.92 2.15 2.817(4) 128.5 2_657
N7 H14 O55 0.92 2.39 3.310(11) 176.5 1_455
N8 H16 O40 0.92 2.43 3.327(8) 164.8 .
N9 H18 O47 0.92 2.29 3.133(11) 152.0 .
N10 H19 O48 0.92 2.52 3.294(12) 142.4 .
N10 H20 O52 0.92 2.09 2.966(11) 159.6 .
N11 H21 O14 0.92 2.07 2.862(6) 144.1 1_655
N11 H22 O44A 0.92 2.11 3.006(9) 164.1 .
N12 H23 O50A 0.92 2.12 2.982(12) 155.0 .
N12 H23 O44B 0.92 2.37 3.238(14) 156.9 .
N12 H24 O13 0.92 2.37 3.072(5) 133.0 1_655
O24A H110 O17 0.84 1.67 2.492(11) 166.1 2_656
O24A H110 O18 0.84 2.39 3.045(11) 134.8 2_656
O24B H111 O18 0.84 1.77 2.499(10) 144.3 2_656
N1 H1 O8 0.92 2.34 3.018(5) 130.4 1_455
O24A H110 O17 0.84 1.67 2.492(11) 166.1 2_656
O24A H110 O18 0.84 2.39 3.045(11) 134.8 2_656
O24B H111 O18 0.84 1.77 2.499(10) 144.3 2_656
O24A H110 O17 0.84 1.67 2.492(11) 166.1 2_656
O24A H110 O18 0.84 2.39 3.045(11) 134.8 2_656
O24B H111 O18 0.84 1.77 2.499(10) 144.3 2_656

loop_
_geom_torsion_atom_site_label_1
_geom_torsion_atom_site_label_2
_geom_torsion_atom_site_label_3
_geom_torsion_atom_site_label_4
_geom_torsion
_geom_torsion_site_symmetry_1
S6 Cu5 Cl1 Cu7 -153.84(4) .
S8 Cu5 Cl1 Cu7 86.63(4) .
S11 Cu5 Cl1 Cu7 -32.93(4) .
S6 Cu5 Cl1 Cu4 -34.40(4) .
S8 Cu5 Cl1 Cu4 -153.94(4) .
S11 Cu5 Cl1 Cu4 86.50(5) .
S9 Cu7 Cl1 Cu5 -153.25(4) .
S4 Cu7 Cl1 Cu5 89.49(4) .
S12 Cu7 Cl1 Cu5 -30.48(4) .
S9 Cu7 Cl1 Cu4 84.81(4) .
S4 Cu7 Cl1 Cu4 -32.45(4) .
S12 Cu7 Cl1 Cu4 -152.43(4) .
S3 Cu4 Cl1 Cu5 -156.37(4) .
S5 Cu4 Cl1 Cu5 -28.51(4) .
S1 Cu4 Cl1 Cu5 87.87(4) .
S3 Cu4 Cl1 Cu7 -34.56(4) .
S5 Cu4 Cl1 Cu7 93.29(4) .
S1 Cu4 Cl1 Cu7 -150.32(4) .
S7 Cu1 S1 C1 -126.02(13) .
S6 Cu1 S1 C1 68.86(14) .
S7 Cu1 S1 Pd1 -6.42(8) .
S6 Cu1 S1 Pd1 -171.54(5) .
S7 Cu1 S1 Cu4 114.68(5) .
S6 Cu1 S1 Cu4 -50.44(6) .
N1 Pd1 S1 C1 8.24(17) .
S2 Pd1 S1 C1 -175.26(14) .
N1 Pd1 S1 Cu1 -119.50(10) .
S2 Pd1 S1 Cu1 57.00(6) .
N1 Pd1 S1 Cu4 128.44(10) .
S2 Pd1 S1 Cu4 -55.06(5) .
S3 Cu4 S1 C1 109.50(16) .
S5 Cu4 S1 C1 -64.26(17) .
Cl1 Cu4 S1 C1 -156.43(16) .
S3 Cu4 S1 Cu1 -128.27(4) .
S5 Cu4 S1 Cu1 57.97(5) .
Cl1 Cu4 S1 Cu1 -34.20(4) .
S3 Cu4 S1 Pd1 -3.31(6) .
S5 Cu4 S1 Pd1 -177.07(4) .
Cl1 Cu4 S1 Pd1 90.77(5) .
S7 Cu2 S2 C6 100.2(2) .
S10 Cu2 S2 C6 -76.0(2) .
S7 Cu2 S2 Pd1 -9.26(6) .
S10 Cu2 S2 Pd1 174.49(4) .
S7 Cu2 S2 Cu3 -136.59(4) .
S10 Cu2 S2 Cu3 47.16(6) .
N2 Pd1 S2 C6 16.2(2) .
S1 Pd1 S2 C6 -166.91(17) .
N2 Pd1 S2 Cu2 135.72(11) .
S1 Pd1 S2 Cu2 -47.35(5) .
N2 Pd1 S2 Cu3 -98.80(11) .
S1 Pd1 S2 Cu3 78.13(5) .
S3 Cu3 S2 C6 -142.47(19) .
S9 Cu3 S2 C6 99.76(19) .
Cl2 Cu3 S2 C6 -22.17(19) .
S3 Cu3 S2 Cu2 92.07(5) .
S9 Cu3 S2 Cu2 -25.71(5) .
Cl2 Cu3 S2 Cu2 -147.64(5) .
S3 Cu3 S2 Pd1 -35.37(5) .
S9 Cu3 S2 Pd1 -153.14(4) .
Cl2 Cu3 S2 Pd1 84.92(6) .
S5 Cu4 S3 C11 98.30(13) .
S1 Cu4 S3 C11 -74.64(13) .
Cl1 Cu4 S3 C11 -165.86(13) .
S5 Cu4 S3 Pd2 -9.36(7) .
S1 Cu4 S3 Pd2 177.70(4) .
Cl1 Cu4 S3 Pd2 86.48(4) .
S5 Cu4 S3 Cu3 -138.06(5) .
S1 Cu4 S3 Cu3 49.00(6) .
Cl1 Cu4 S3 Cu3 -42.23(5) .
N3 Pd2 S3 C11 18.87(16) .
S4 Pd2 S3 C11 -164.42(13) .
N3 Pd2 S3 Cu4 136.19(11) .
S4 Pd2 S3 Cu4 -47.10(5) .
N3 Pd2 S3 Cu3 -96.75(10) .
S4 Pd2 S3 Cu3 79.96(4) .
S2 Cu3 S3 C11 96.39(15) .
S9 Cu3 S3 C11 -145.66(15) .
Cl2 Cu3 S3 C11 -24.55(16) .
S2 Cu3 S3 Cu4 -28.42(6) .
S9 Cu3 S3 Cu4 89.53(5) .
Cl2 Cu3 S3 Cu4 -149.35(5) .
S2 Cu3 S3 Pd2 -156.10(4) .
S9 Cu3 S3 Pd2 -38.15(5) .
Cl2 Cu3 S3 Pd2 82.96(6) .
N4 Pd2 S4 C16 6.89(16) .
S3 Pd2 S4 C16 -176.68(14) .
N4 Pd2 S4 Cu8 -121.76(10) .
S3 Pd2 S4 Cu8 54.67(5) .
N4 Pd2 S4 Cu7 129.04(11) .
S3 Pd2 S4 Cu7 -54.53(5) .
S5 Cu8 S4 C16 -122.65(14) .
S11 Cu8 S4 C16 65.86(15) .
S5 Cu8 S4 Pd2 -0.33(6) .
S11 Cu8 S4 Pd2 -171.82(4) .
S5 Cu8 S4 Cu7 119.50(4) .
S11 Cu8 S4 Cu7 -51.99(5) .
S9 Cu7 S4 C16 111.39(14) .
S12 Cu7 S4 C16 -61.52(15) .
Cl1 Cu7 S4 C16 -154.19(14) .
S9 Cu7 S4 Pd2 -3.69(7) .
S12 Cu7 S4 Pd2 -176.61(5) .
Cl1 Cu7 S4 Pd2 90.72(5) .
S9 Cu7 S4 Cu8 -129.54(5) .
S12 Cu7 S4 Cu8 57.54(6) .
Cl1 Cu7 S4 Cu8 -35.13(4) .
S11 Cu8 S5 C21 -114.73(15) .
S4 Cu8 S5 C21 73.87(16) .
S11 Cu8 S5 Pd3 1.74(6) .
S4 Cu8 S5 Pd3 -169.65(4) .
S11 Cu8 S5 Cu4 121.13(4) .
S4 Cu8 S5 Cu4 -50.27(5) .
N5 Pd3 S5 C21 4.94(18) .
S6 Pd3 S5 C21 176.55(15) .
N5 Pd3 S5 Cu8 -119.12(11) .
S6 Pd3 S5 Cu8 52.49(5) .
N5 Pd3 S5 Cu4 136.88(11) .
S6 Pd3 S5 Cu4 -51.51(5) .
S3 Cu4 S5 C21 -58.7(2) .
S1 Cu4 S5 C21 114.16(19) .
Cl1 Cu4 S5 C21 -155.42(19) .
S3 Cu4 S5 Cu8 59.27(5) .
S1 Cu4 S5 Cu8 -127.82(4) .
Cl1 Cu4 S5 Cu8 -37.41(4) .
S3 Cu4 S5 Pd3 -179.73(4) .
S1 Cu4 S5 Pd3 -6.82(6) .
Cl1 Cu4 S5 Pd3 83.59(5) .
S7 Cu1 S6 C26 68.70(17) .
S1 Cu1 S6 C26 -126.24(16) .
S7 Cu1 S6 Pd3 -173.68(5) .
S1 Cu1 S6 Pd3 -8.61(7) .
S7 Cu1 S6 Cu5 -50.78(6) .
S1 Cu1 S6 Cu5 114.28(5) .
N6 Pd3 S6 C26 12.21(17) .
S5 Pd3 S6 C26 -172.44(14) .
N6 Pd3 S6 Cu1 -114.67(11) .
S5 Pd3 S6 Cu1 60.68(6) .
N6 Pd3 S6 Cu5 135.35(11) .
S5 Pd3 S6 Cu5 -49.30(5) .
S8 Cu5 S6 C26 -64.46(14) .
S11 Cu5 S6 C26 108.54(13) .
Cl1 Cu5 S6 C26 -158.32(13) .
S8 Cu5 S6 Cu1 57.49(6) .
S11 Cu5 S6 Cu1 -129.52(4) .
Cl1 Cu5 S6 Cu1 -36.37(4) .
S8 Cu5 S6 Pd3 -179.77(4) .
S11 Cu5 S6 Pd3 -6.77(7) .
Cl1 Cu5 S6 Pd3 86.37(5) .
S6 Cu1 S7 C31 -120.83(15) .
S1 Cu1 S7 C31 74.41(15) .
S6 Cu1 S7 Pd4 -6.30(7) .
S1 Cu1 S7 Pd4 -171.05(5) .
S6 Cu1 S7 Cu2 117.69(5) .
S1 Cu1 S7 Cu2 -47.07(6) .
N7 Pd4 S7 C31 6.29(18) .
S8 Pd4 S7 C31 -179.49(14) .
N7 Pd4 S7 Cu1 -115.20(12) .
S8 Pd4 S7 Cu1 59.01(6) .
N7 Pd4 S7 Cu2 134.92(12) .
S8 Pd4 S7 Cu2 -50.86(5) .
S2 Cu2 S7 C31 -60.82(16) .
S10 Cu2 S7 C31 115.57(16) .
S2 Cu2 S7 Cu1 56.99(5) .
S10 Cu2 S7 Cu1 -126.62(4) .
S2 Cu2 S7 Pd4 179.00(4) .
S10 Cu2 S7 Pd4 -4.61(6) .
S12 Cu6 S8 C36 69.68(15) .
S10 Cu6 S8 C36 -129.04(14) .
S12 Cu6 S8 Pd4 -169.86(5) .
S10 Cu6 S8 Pd4 -8.58(8) .
S12 Cu6 S8 Cu5 -48.58(6) .
S10 Cu6 S8 Cu5 112.70(5) .
N8 Pd4 S8 C36 10.4(2) .
S7 Pd4 S8 C36 -172.35(18) .
N8 Pd4 S8 Cu6 -119.00(13) .
S7 Pd4 S8 Cu6 58.21(6) .
N8 Pd4 S8 Cu5 131.26(13) .
S7 Pd4 S8 Cu5 -51.53(5) .
S6 Cu5 S8 C36 106.77(18) .
S11 Cu5 S8 C36 -66.32(18) .
Cl1 Cu5 S8 C36 -160.04(18) .
S6 Cu5 S8 Cu6 -130.44(5) .
S11 Cu5 S8 Cu6 56.47(5) .
Cl1 Cu5 S8 Cu6 -37.25(4) .
S6 Cu5 S8 Pd4 -7.03(7) .
S11 Cu5 S8 Pd4 179.87(4) .
Cl1 Cu5 S8 Pd4 86.15(5) .
S4 Cu7 S9 C41 -73.28(18) .
S12 Cu7 S9 C41 99.44(18) .
Cl1 Cu7 S9 C41 -165.75(17) .
S4 Cu7 S9 Pd5 178.39(5) .
S12 Cu7 S9 Pd5 -8.89(8) .
Cl1 Cu7 S9 Pd5 85.92(5) .
S4 Cu7 S9 Cu3 48.38(6) .
S12 Cu7 S9 Cu3 -138.89(5) .
Cl1 Cu7 S9 Cu3 -44.08(5) .
N9 Pd5 S9 C41 16.7(2) .
S10 Pd5 S9 C41 -165.85(16) .
N9 Pd5 S9 Cu7 133.25(15) .
S10 Pd5 S9 Cu7 -49.30(6) .
N9 Pd5 S9 Cu3 -99.66(15) .
S10 Pd5 S9 Cu3 77.80(5) .
S2 Cu3 S9 C41 -145.43(13) .
S3 Cu3 S9 C41 96.21(13) .
Cl2 Cu3 S9 C41 -23.87(13) .
S2 Cu3 S9 Cu7 92.18(5) .
S3 Cu3 S9 Cu7 -26.18(6) .
Cl2 Cu3 S9 Cu7 -146.26(5) .
S2 Cu3 S9 Pd5 -36.05(6) .
S3 Cu3 S9 Pd5 -154.41(5) .
Cl2 Cu3 S9 Pd5 85.51(6) .
S12 Cu6 S10 C46 -124.3(2) .
S8 Cu6 S10 C46 74.0(2) .
S12 Cu6 S10 Pd5 -8.37(8) .
S8 Cu6 S10 Pd5 -170.11(5) .
S12 Cu6 S10 Cu2 112.68(6) .
S8 Cu6 S10 Cu2 -49.05(6) .
N10 Pd5 S10 C46 9.9(2) .
S9 Pd5 S10 C46 -175.98(18) .
N10 Pd5 S10 Cu6 -113.58(16) .
S9 Pd5 S10 Cu6 60.58(6) .
N10 Pd5 S10 Cu2 132.43(16) .
S9 Pd5 S10 Cu2 -53.42(5) .
S2 Cu2 S10 C46 110.2(2) .
S7 Cu2 S10 C46 -66.4(2) .
S2 Cu2 S10 Cu6 -127.93(5) .
S7 Cu2 S10 Cu6 55.52(5) .
S2 Cu2 S10 Pd5 -2.95(6) .
S7 Cu2 S10 Pd5 -179.50(4) .
N11 Pd6 S11 C51 9.62(18) .
S12 Pd6 S11 C51 -177.92(14) .
N11 Pd6 S11 Cu8 -118.12(13) .
S12 Pd6 S11 Cu8 54.35(5) .
N11 Pd6 S11 Cu5 135.73(13) .
S12 Pd6 S11 Cu5 -51.80(5) .
S5 Cu8 S11 C51 67.38(18) .
S4 Cu8 S11 C51 -121.26(17) .
S5 Cu8 S11 Pd6 -173.58(4) .
S4 Cu8 S11 Pd6 -2.22(6) .
S5 Cu8 S11 Cu5 -54.35(5) .
S4 Cu8 S11 Cu5 117.01(4) .
S6 Cu5 S11 C51 -64.04(18) .
S8 Cu5 S11 C51 108.96(18) .
Cl1 Cu5 S11 C51 -156.92(17) .
S6 Cu5 S11 Pd6 179.72(4) .
S8 Cu5 S11 Pd6 -7.29(7) .
Cl1 Cu5 S11 Pd6 86.83(5) .
S6 Cu5 S11 Cu8 57.29(6) .
S8 Cu5 S11 Cu8 -129.72(5) .
Cl1 Cu5 S11 Cu8 -35.60(4) .
S8 Cu6 S12 C56 -123.6(2) .
S10 Cu6 S12 C56 75.4(2) .
S8 Cu6 S12 Pd6 -8.97(8) .
S10 Cu6 S12 Pd6 -169.96(5) .
S8 Cu6 S12 Cu7 113.44(6) .
S10 Cu6 S12 Cu7 -47.54(6) .
N12 Pd6 S12 C56 11.4(2) .
S11 Pd6 S12 C56 -175.28(18) .
N12 Pd6 S12 Cu6 -112.52(13) .
S11 Pd6 S12 Cu6 60.78(6) .
N12 Pd6 S12 Cu7 138.34(13) .
S11 Pd6 S12 Cu7 -48.36(6) .
S9 Cu7 S12 C56 -63.37(17) .
S4 Cu7 S12 C56 109.16(17) .
Cl1 Cu7 S12 C56 -159.07(17) .
S9 Cu7 S12 Cu6 58.36(6) .
S4 Cu7 S12 Cu6 -129.12(5) .
Cl1 Cu7 S12 Cu6 -37.35(4) .
S9 Cu7 S12 Pd6 179.31(5) .
S4 Cu7 S12 Pd6 -8.17(8) .
Cl1 Cu7 S12 Pd6 83.60(5) .
O25 La1 O1 C3 -171(2) .
O27 La1 O1 C3 128(2) .
O12 La1 O1 C3 56(2) 2_547
O22 La1 O1 C3 -106(2) 2_647
O29 La1 O1 C3 -15(2) .
O28 La1 O1 C3 -42(2) .
O26 La1 O1 C3 121(2) .
O41 La2 O6 C13 -153.8(9) .
O33 La2 O6 C13 -84.3(9) .
O9 La2 O6 C13 53.6(9) 2_647
O15 La2 O6 C13 88.0(10) 1_545
O31 La2 O6 C13 -17.5(9) .
O30 La2 O6 C13 129.7(9) .
O32 La2 O6 C13 -160.7(10) .
O16 La2 O6 C13 -12.8(11) 1_545
C38 La2 O6 C13 37.6(12) 1_545
N2 Pd1 N1 C2 -164.5(3) .
S1 Pd1 N1 C2 18.7(3) .
N1 Pd1 N2 C7 -169.6(3) .
S2 Pd1 N2 C7 14.1(3) .
N4 Pd2 N3 C12 -176.3(3) .
S3 Pd2 N3 C12 7.4(3) .
N3 Pd2 N4 C17 -159.6(3) .
S4 Pd2 N4 C17 23.8(3) .
N6 Pd3 N5 C22 -157.5(3) .
S5 Pd3 N5 C22 27.4(3) .
N5 Pd3 N6 C27 -173.2(3) .
S6 Pd3 N6 C27 15.2(3) .
N8 Pd4 N7 C32 -161.3(3) .
S7 Pd4 N7 C32 21.6(3) .
N7 Pd4 N8 C37 -163.1(3) .
S8 Pd4 N8 C37 22.8(3) .
N10 Pd5 N9 C42 -172.3(4) .
S9 Pd5 N9 C42 13.6(4) .
N9 Pd5 N10 C47 -167.0(4) .
S10 Pd5 N10 C47 15.8(4) .
N12 Pd6 N11 C52 -167.3(3) .
S11 Pd6 N11 C52 19.6(3) .
N11 Pd6 N12 C57 -168.2(4) .
S12 Pd6 N12 C57 19.7(4) .
Cu1 S1 C1 C4 -138.9(3) .
Pd1 S1 C1 C4 92.0(3) .
Cu4 S1 C1 C4 -28.7(4) .
Cu1 S1 C1 C2 98.0(3) .
Pd1 S1 C1 C2 -31.1(3) .
Cu4 S1 C1 C2 -151.9(3) .
Cu1 S1 C1 C5 -19.9(3) .
Pd1 S1 C1 C5 -149.0(3) .
Cu4 S1 C1 C5 90.2(3) .
Pd1 N1 C2 C1 -47.0(4) .
Pd1 N1 C2 C3 -168.7(3) .
C4 C1 C2 N1 -71.0(5) .
C5 C1 C2 N1 164.2(4) .
S1 C1 C2 N1 50.5(4) .
C4 C1 C2 C3 52.1(5) .
C5 C1 C2 C3 -72.6(5) .
S1 C1 C2 C3 173.7(3) .
La1 O1 C3 O2 5(3) .
La1 O1 C3 C2 -167(2) .
N1 C2 C3 O1 15.7(5) .
C1 C2 C3 O1 -108.6(5) .
N1 C2 C3 O2 -157.4(4) .
C1 C2 C3 O2 78.2(5) .
Cu2 S2 C6 C7 -163.5(3) .
Pd1 S2 C6 C7 -44.2(4) .
Cu3 S2 C6 C7 73.4(4) .
Cu2 S2 C6 C10 74.0(4) .
Pd1 S2 C6 C10 -166.8(3) .
Cu3 S2 C6 C10 -49.1(3) .
Cu2 S2 C6 C9 -42.5(4) .
Pd1 S2 C6 C9 76.7(4) .
Cu3 S2 C6 C9 -165.6(3) .
Pd1 N2 C7 C8 -165.1(3) .
Pd1 N2 C7 C6 -47.2(4) .
C10 C6 C7 N2 176.1(4) .
C9 C6 C7 N2 -57.9(5) .
S2 C6 C7 N2 60.0(4) .
C10 C6 C7 C8 -65.3(6) .
C9 C6 C7 C8 60.7(5) .
S2 C6 C7 C8 178.6(4) .
N2 C7 C8 O3 12.3(7) .
C6 C7 C8 O3 -104.5(6) .
N2 C7 C8 O4 -158.9(5) .
C6 C7 C8 O4 84.3(6) .
Cu4 S3 C11 C15 76.9(3) .
Pd2 S3 C11 C15 -165.9(3) .
Cu3 S3 C11 C15 -47.2(4) .
Cu4 S3 C11 C12 -160.58(19) .
Pd2 S3 C11 C12 -43.3(2) .
Cu3 S3 C11 C12 75.4(2) .
Cu4 S3 C11 C14 -41.2(3) .
Pd2 S3 C11 C14 76.0(3) .
Cu3 S3 C11 C14 -165.3(2) .
Pd2 N3 C12 C13 -164.1(3) .
Pd2 N3 C12 C11 -39.9(4) .
C15 C11 C12 N3 172.3(4) .
C14 C11 C12 N3 -60.0(4) .
S3 C11 C12 N3 55.5(3) .
C15 C11 C12 C13 -62.3(5) .
C14 C11 C12 C13 65.4(4) .
S3 C11 C12 C13 -179.1(3) .
La2 O6 C13 O5 -41.7(13) .
La2 O6 C13 C12 138.1(7) .
N3 C12 C13 O6 -143.7(5) .
C11 C12 C13 O6 91.8(5) .
N3 C12 C13 O5 36.0(6) .
C11 C12 C13 O5 -88.4(5) .
Pd2 S4 C16 C19 86.3(3) .
Cu8 S4 C16 C19 -141.4(3) .
Cu7 S4 C16 C19 -35.8(3) .
Pd2 S4 C16 C20 -148.9(3) .
Cu8 S4 C16 C20 -16.5(3) .
Cu7 S4 C16 C20 89.1(3) .
Pd2 S4 C16 C17 -33.2(3) .
Cu8 S4 C16 C17 99.2(3) .
Cu7 S4 C16 C17 -155.3(2) .
Pd2 N4 C17 C18 -174.6(3) .
Pd2 N4 C17 C16 -52.7(4) .
C19 C16 C17 N4 -63.5(5) .
C20 C16 C17 N4 170.1(4) .
S4 C16 C17 N4 54.6(4) .
C19 C16 C17 C18 59.5(5) .
C20 C16 C17 C18 -66.9(5) .
S4 C16 C17 C18 177.6(3) .
N4 C17 C18 O8 -165.1(5) .
C16 C17 C18 O8 74.1(6) .
N4 C17 C18 O7 19.7(6) .
C16 C17 C18 O7 -101.1(5) .
Cu8 S5 C21 C25 -145.7(3) .
Pd3 S5 C21 C25 87.6(3) .
Cu4 S5 C21 C25 -41.0(4) .
Cu8 S5 C21 C24 -24.8(3) .
Pd3 S5 C21 C24 -151.4(3) .
Cu4 S5 C21 C24 79.9(3) .
Cu8 S5 C21 C22 93.2(3) .
Pd3 S5 C21 C22 -33.4(3) .
Cu4 S5 C21 C22 -162.1(2) .
Pd3 N5 C22 C23 173.6(3) .
Pd3 N5 C22 C21 -58.8(4) .
C25 C21 C22 N5 -61.9(5) .
C24 C21 C22 N5 174.2(4) .
S5 C21 C22 N5 60.0(4) .
C25 C21 C22 C23 62.3(5) .
C24 C21 C22 C23 -61.6(5) .
S5 C21 C22 C23 -175.8(3) .
La2 O9 C23 O10 38.3(10) 2_657
La2 O9 C23 C22 -132.5(4) 2_657
N5 C22 C23 O10 -166.8(6) .
C21 C22 C23 O10 69.7(7) .
N5 C22 C23 O9 4.7(6) .
C21 C22 C23 O9 -118.8(5) .
Cu1 S6 C26 C27 89.2(3) .
Pd3 S6 C26 C27 -37.5(3) .
Cu5 S6 C26 C27 -162.7(2) .
Cu1 S6 C26 C29 -153.8(2) .
Pd3 S6 C26 C29 79.5(3) .
Cu5 S6 C26 C29 -45.7(3) .
Cu1 S6 C26 C30 -28.2(4) .
Pd3 S6 C26 C30 -154.9(3) .
Cu5 S6 C26 C30 79.9(3) .
Pd3 N6 C27 C26 -45.6(4) .
Pd3 N6 C27 C28 -168.7(3) .
C29 C26 C27 N6 -60.7(5) .
C30 C26 C27 N6 172.0(4) .
S6 C26 C27 N6 54.6(4) .
C29 C26 C27 C28 62.4(4) .
C30 C26 C27 C28 -64.8(4) .
S6 C26 C27 C28 177.8(3) .
La1 O12 C28 O11 -120.0(7) 2_557
La1 O12 C28 C27 64.1(9) 2_557
N6 C27 C28 O11 27.6(6) .
C26 C27 C28 O11 -95.7(5) .
N6 C27 C28 O12 -156.1(5) .
C26 C27 C28 O12 80.6(6) .
Cu1 S7 C31 C32 90.9(3) .
Pd4 S7 C31 C32 -32.8(3) .
Cu2 S7 C31 C32 -162.2(2) .
Cu1 S7 C31 C35 -29.3(3) .
Pd4 S7 C31 C35 -153.0(3) .
Cu2 S7 C31 C35 77.6(3) .
Cu1 S7 C31 C34 -150.6(3) .
Pd4 S7 C31 C34 85.7(3) .
Cu2 S7 C31 C34 -43.7(3) .
Pd4 N7 C32 C31 -52.9(3) .
Pd4 N7 C32 C33 -178.2(3) .
C35 C31 C32 N7 173.1(3) .
C34 C31 C32 N7 -60.4(4) .
S7 C31 C32 N7 56.4(3) .
C35 C31 C32 C33 -62.8(4) .
C34 C31 C32 C33 63.6(5) .
S7 C31 C32 C33 -179.6(3) .
N7 C32 C33 O13 28.8(6) .
C31 C32 C33 O13 -97.0(5) .
N7 C32 C33 O14 -149.2(4) .
C31 C32 C33 O14 85.0(5) .
Cu6 S8 C36 C39 -147.4(3) .
Pd4 S8 C36 C39 83.3(3) .
Cu5 S8 C36 C39 -39.3(4) .
Cu6 S8 C36 C40 -23.4(4) .
Pd4 S8 C36 C40 -152.6(3) .
Cu5 S8 C36 C40 84.7(4) .
Cu6 S8 C36 C37 91.2(3) .
Pd4 S8 C36 C37 -38.1(4) .
Cu5 S8 C36 C37 -160.8(3) .
Pd4 N8 C37 C38 -167.5(3) .
Pd4 N8 C37 C36 -53.0(4) .
C39 C36 C37 N8 -65.4(5) .
C40 C36 C37 N8 169.4(4) .
S8 C36 C37 N8 57.4(4) .
C39 C36 C37 C38 49.2(6) .
C40 C36 C37 C38 -76.0(6) .
S8 C36 C37 C38 172.0(4) .
La2 O16 C38 O15 -1.2(5) 1_565
La2 O16 C38 C37 -174.4(4) 1_565
La2 O15 C38 O16 1.2(5) 1_565
La2 O15 C38 C37 174.5(4) 1_565
N8 C37 C38 O16 -175.1(5) .
C36 C37 C38 O16 72.1(6) .
N8 C37 C38 O15 11.5(6) .
C36 C37 C38 O15 -101.3(5) .
Cu7 S9 C41 C45 -43.5(3) .
Pd5 S9 C41 C45 74.0(3) .
Cu3 S9 C41 C45 -165.3(3) .
Cu7 S9 C41 C44 78.1(3) .
Pd5 S9 C41 C44 -164.4(3) .
Cu3 S9 C41 C44 -43.6(3) .
Cu7 S9 C41 C42 -161.1(3) .
Pd5 S9 C41 C42 -43.6(4) .
Cu3 S9 C41 C42 77.1(4) .
Pd5 N9 C42 C43 -170.4(4) .
Pd5 N9 C42 C41 -47.4(5) .
C45 C41 C42 N9 -59.5(6) .
C44 C41 C42 N9 178.9(4) .
S9 C41 C42 N9 60.3(5) .
C45 C41 C42 C43 60.5(7) .
C44 C41 C42 C43 -61.2(6) .
S9 C41 C42 C43 -179.8(4) .
N9 C42 C43 O17 19.3(8) .
C41 C42 C43 O17 -101.2(7) .
N9 C42 C43 O18 -162.2(6) .
C41 C42 C43 O18 77.3(8) .
Cu6 S10 C46 C47 92.7(4) .
Pd5 S10 C46 C47 -33.4(4) .
Cu2 S10 C46 C47 -153.7(3) .
Cu6 S10 C46 C50 -30.9(5) .
Pd5 S10 C46 C50 -157.0(4) .
Cu2 S10 C46 C50 82.7(5) .
Cu6 S10 C46 C49 -149.6(3) .
Pd5 S10 C46 C49 84.3(4) .
Cu2 S10 C46 C49 -36.0(4) .
Pd5 N10 C47 C46 -43.3(5) .
Pd5 N10 C47 C48 -172.4(4) .
C50 C46 C47 N10 172.3(4) .
C49 C46 C47 N10 -66.7(5) .
S10 C46 C47 N10 50.0(5) .
C50 C46 C47 C48 -59.0(6) .
C49 C46 C47 C48 61.9(7) .
S10 C46 C47 C48 178.6(4) .
N10 C47 C48 O19 26.4(9) .
C46 C47 C48 O19 -101.7(8) .
N10 C47 C48 O20 -150.1(6) .
C46 C47 C48 O20 81.9(7) .
Pd6 S11 C51 C54 84.1(4) .
Cu8 S11 C51 C54 -147.1(3) .
Cu5 S11 C51 C54 -40.2(4) .
Pd6 S11 C51 C55 -151.8(4) .
Cu8 S11 C51 C55 -23.0(4) .
Cu5 S11 C51 C55 83.8(4) .
Pd6 S11 C51 C52 -37.5(3) .
Cu8 S11 C51 C52 91.3(3) .
Cu5 S11 C51 C52 -161.9(3) .
C54 C51 C52 C53 55.7(6) .
C55 C51 C52 C53 -66.0(6) .
S11 C51 C52 C53 177.4(4) .
C54 C51 C52 N11 -64.7(5) .
C55 C51 C52 N11 173.6(4) .
S11 C51 C52 N11 57.0(5) .
Pd6 N11 C52 C53 -177.5(3) .
Pd6 N11 C52 C51 -50.4(5) .
La1 O22 C53 O21 -46.1(8) 2_657
La1 O22 C53 C52 139.1(5) 2_657
C51 C52 C53 O22 74.6(7) .
N11 C52 C53 O22 -163.9(6) .
C51 C52 C53 O21 -100.0(7) .
N11 C52 C53 O21 21.5(8) .
Cu6 S12 C56 C57 82.9(3) .
Pd6 S12 C56 C57 -40.7(3) .
Cu7 S12 C56 C57 -167.4(2) .
Cu6 S12 C56 C60 -151.6(3) .
Pd6 S12 C56 C60 84.9(4) .
Cu7 S12 C56 C60 -41.8(4) .
Cu6 S12 C56 C59 -42.2(5) .
Pd6 S12 C56 C59 -165.7(4) .
Cu7 S12 C56 C59 67.6(5) .
Pd6 N12 C57 C58A -179.7(7) .
Pd6 N12 C57 C56 -51.7(5) .
Pd6 N12 C57 C58B -158.7(7) .
C60 C56 C57 C58A 56.3(9) .
C59 C56 C57 C58A -63.4(8) .
S12 C56 C57 C58A 177.0(6) .
C60 C56 C57 N12 -61.3(7) .
C59 C56 C57 N12 179.0(5) .
S12 C56 C57 N12 59.4(5) .
C60 C56 C57 C58B 59.4(7) .
C59 C56 C57 C58B -60.3(7) .
S12 C56 C57 C58B -180.0(5) .
N12 C57 C58A O23A 17.4(14) .
C56 C57 C58A O23A -101.3(12) .
C58B C57 C58A O23A -109(2) .
N12 C57 C58A O24A -132.6(8) .
C56 C57 C58A O24A 108.7(9) .
C58B C57 C58A O24A 101.2(18) .
C58A C57 C58B O24B -110(2) .
N12 C57 C58B O24B -171.0(11) .
C56 C57 C58B O24B 76.8(13) .
C58A C57 C58B O23B 63.9(16) .
N12 C57 C58B O23B 2.7(13) .
C56 C57 C58B O23B -109.5(9) .
